data_4345297
loop_
_publ_author_name
'Petrus, Rafa\/l'
'Utko, J\'ozef'
'Lis, Tadeusz'
'Sobota, Piotr'

_publ_section_title
;
 Impact of Group 13 Metals on Cp2TiCl2 Reduction and Structural
 Characterization of Resulting Compounds
;
_journal_name_full 'Inorganic Chemistry'
_journal_paper_doi 10.1021/acs.inorgchem.6b02824
_journal_year 2017
_chemical_formula_moiety '2(C15 H35 Cl4 O10 Ti2), 2(C22 H38 Al Cl2 O8 Ti2), 0.5(C6 H14), (C3H8O2)'
_chemical_formula_sum 'C80 H161 Al2 Cl12 O38 Ti8'
_chemical_formula_weight 2593.64
_space_group_crystal_system monoclinic
_space_group_IT_number 14
_space_group_name_Hall '-P 2yn'
_space_group_name_H-M_alt 'P 1 21/n 1'
_symmetry_space_group_name_Hall '-P 2yn'
_symmetry_space_group_name_H-M 'P 1 21/n 1'
_atom_sites_solution_hydrogens mixed
_audit_creation_method SHELXL-2014/7
_cell_angle_alpha 90
_cell_angle_beta 94.13(2)
_cell_angle_gamma 90
_cell_formula_units_Z 4
_cell_length_a 19.500(5)
_cell_length_b 27.522(7)
_cell_length_c 22.206(6)
_cell_measurement_reflns_used 9982
_cell_measurement_temperature 100(2)
_cell_measurement_theta_max 30.7288
_cell_measurement_theta_min 2.7805
_cell_volume 11887(5)
_computing_cell_refinement 'CrysAlis PRO (Agilent, 2011)'
_computing_data_collection 'CrysAlis PRO (Agilent, 2011)'
_computing_data_reduction 'CrysAlis PRO (Agilent, 2011)'
_computing_molecular_graphics 'DIAMOND  (Brandenburg, 2007)'
_computing_publication_material 'SHELXL-2014/7 (Sheldrick, 2014)'
_computing_structure_refinement 'SHELXL-2014/7 (Sheldrick, 2014)'
_computing_structure_solution 'SHELXS-2014/7 (Sheldrick, 2014)'
_diffrn_ambient_temperature 100(2)
_diffrn_measured_fraction_theta_full 0.989
_diffrn_measured_fraction_theta_max 0.862
_diffrn_measurement_device_type 'Xcalibur, Ruby'
_diffrn_measurement_method \w
_diffrn_radiation_type MoK\a
_diffrn_radiation_wavelength 0.71073
_diffrn_reflns_av_R_equivalents 0.0421
_diffrn_reflns_av_unetI/netI 0.0895
_diffrn_reflns_Laue_measured_fraction_full 0.989
_diffrn_reflns_Laue_measured_fraction_max 0.862
_diffrn_reflns_limit_h_max 27
_diffrn_reflns_limit_h_min -27
_diffrn_reflns_limit_k_max 37
_diffrn_reflns_limit_k_min -30
_diffrn_reflns_limit_l_max 30
_diffrn_reflns_limit_l_min -23
_diffrn_reflns_number 53919
_diffrn_reflns_point_group_measured_fraction_full 0.989
_diffrn_reflns_point_group_measured_fraction_max 0.862
_diffrn_reflns_theta_full 25.500
_diffrn_reflns_theta_max 30.797
_diffrn_reflns_theta_min 2.786
_diffrn_source 'Enhance (Mo) X-ray Source'
_exptl_absorpt_coefficient_mu 0.866
_exptl_absorpt_correction_T_max 0.938
_exptl_absorpt_correction_T_min 0.743
_exptl_absorpt_correction_type analytical
_exptl_absorpt_process_details
;
CrysAlisPro, Agilent Technologies,
Version 1.171.36.28 (release 01-02-2013 CrysAlis171 .NET)
(compiled Feb  1 2013,16:14:44)
Analytical numeric absorption correction using a multifaceted crystal
model based on expressions derived by R.C. Clark & J.S. Reid.
(Clark, R. C. & Reid, J. S. (1995). Acta Cryst. A51, 887-897)
;
_exptl_crystal_colour green
_exptl_crystal_density_diffrn 1.449
_exptl_crystal_description plate
_exptl_crystal_F_000 5404
_exptl_crystal_size_max 0.500
_exptl_crystal_size_mid 0.400
_exptl_crystal_size_min 0.070
_refine_diff_density_max 1.384
_refine_diff_density_min -1.088
_refine_diff_density_rms 0.105
_refine_ls_extinction_method none
_refine_ls_goodness_of_fit_ref 1.055
_refine_ls_hydrogen_treatment constr
_refine_ls_matrix_type full
_refine_ls_number_parameters 1307
_refine_ls_number_reflns 32048
_refine_ls_number_restraints 14
_refine_ls_restrained_S_all 1.054
_refine_ls_R_factor_all 0.1140
_refine_ls_R_factor_gt 0.0645
_refine_ls_shift/su_max 0.001
_refine_ls_shift/su_mean 0.000
_refine_ls_structure_factor_coef Fsqd
_refine_ls_weighting_details 'w=1/[\s^2^(Fo^2^)+(0.0404P)^2^+17.6074P] where P=(Fo^2^+2Fc^2^)/3'
_refine_ls_weighting_scheme calc
_refine_ls_wR_factor_gt 0.1233
_refine_ls_wR_factor_ref 0.1482
_reflns_Friedel_coverage 0.000
_reflns_number_gt 20781
_reflns_number_total 32048
_reflns_threshold_expression 'I > 2\s(I)'
_cod_data_source_file ic6b02824_si_001.cif
_cod_data_source_block 1
_cod_database_code 4345297
_shelx_shelxl_version_number 2014/7
_shelx_space_group_comment
;
The symmetry employed for this shelxl refinement is uniquely defined
by the following loop, which should always be used as a source of
symmetry information in preference to the above space-group names.
They are only intended as comments.
;
_shelx_estimated_absorpt_t_min 0.671
_shelx_estimated_absorpt_t_max 0.942

loop_
_space_group_symop_operation_xyz
'x, y, z'
'-x+1/2, y+1/2, -z+1/2'
'-x, -y, -z'
'x-1/2, -y-1/2, z-1/2'

loop_
_atom_site_label
_atom_site_type_symbol
_atom_site_fract_x
_atom_site_fract_y
_atom_site_fract_z
_atom_site_U_iso_or_equiv
_atom_site_adp_type
_atom_site_occupancy
_atom_site_site_symmetry_order
_atom_site_calc_flag
_atom_site_refinement_flags_posn
_atom_site_refinement_flags_adp
_atom_site_refinement_flags_occupancy
_atom_site_disorder_assembly
_atom_site_disorder_group
Al1 Al 0.26561(5) 0.28776(5) 0.55564(5) 0.0191(2) Uani 1 1 d . . . . .
Ti1 Ti 0.17086(3) 0.35081(3) 0.46843(3) 0.01896(14) Uani 1 1 d . . . . .
Ti2 Ti 0.24246(3) 0.18335(3) 0.60276(3) 0.02210(15) Uani 1 1 d . . . . .
Cl1 Cl 0.22591(5) 0.42582(4) 0.44623(4) 0.0302(2) Uani 1 1 d . . . . .
Cl2 Cl 0.33780(5) 0.16133(5) 0.67167(5) 0.0400(3) Uani 1 1 d . . . . .
O1A O 0.22462(12) 0.28772(10) 0.47771(10) 0.0193(5) Uani 1 1 d . . . . .
C1A C 0.22256(19) 0.25573(15) 0.42738(15) 0.0239(8) Uani 1 1 d . . . . .
H1A1 H 0.1772 0.2395 0.4221 0.029 Uiso 1 1 calc R U . . .
H1A2 H 0.2586 0.2305 0.4335 0.029 Uiso 1 1 calc R U . . .
C2A C 0.23476(19) 0.28610(16) 0.37263(16) 0.0253(9) Uani 1 1 d . . . . .
H2A1 H 0.2835 0.2963 0.3733 0.030 Uiso 1 1 calc R U . . .
H2A2 H 0.2232 0.2675 0.3352 0.030 Uiso 1 1 calc R U . . .
O2A O 0.19066(13) 0.32780(11) 0.37556(11) 0.0259(6) Uani 1 1 d . . . . .
C3A C 0.1924(2) 0.35930(17) 0.32399(17) 0.0305(9) Uani 1 1 d . . . . .
H3A1 H 0.1614 0.3869 0.3286 0.046 Uiso 1 1 calc R U . . .
H3A2 H 0.2393 0.3712 0.3209 0.046 Uiso 1 1 calc R U . . .
H3A3 H 0.1775 0.3412 0.2873 0.046 Uiso 1 1 calc R U . . .
O1B O 0.22783(12) 0.34901(10) 0.55038(11) 0.0211(6) Uani 1 1 d . . . . .
C1B C 0.23557(19) 0.38247(16) 0.59901(17) 0.0280(9) Uani 1 1 d . . . . .
H1B1 H 0.1950 0.3813 0.6233 0.034 Uiso 1 1 calc R U . . .
H1B2 H 0.2404 0.4159 0.5836 0.034 Uiso 1 1 calc R U . . .
C2B C 0.3000(2) 0.36763(16) 0.63728(18) 0.0300(9) Uani 1 1 d . . . . .
H2B1 H 0.3416 0.3806 0.6200 0.036 Uiso 1 1 calc R U . . .
H2B2 H 0.2984 0.3799 0.6791 0.036 Uiso 1 1 calc R U . . .
O2B O 0.30018(12) 0.31524(11) 0.63637(11) 0.0244(6) Uani 1 1 d . . . . .
C3B C 0.35694(19) 0.29525(18) 0.67433(17) 0.0327(10) Uani 1 1 d . . . . .
H3B1 H 0.3553 0.2597 0.6725 0.049 Uiso 1 1 calc R U . . .
H3B2 H 0.4005 0.3067 0.6600 0.049 Uiso 1 1 calc R U . . .
H3B3 H 0.3534 0.3059 0.7161 0.049 Uiso 1 1 calc R U . . .
O1C O 0.30900(12) 0.22830(10) 0.55945(11) 0.0224(6) Uani 1 1 d . . . . .
C1C C 0.37964(18) 0.22393(17) 0.54836(18) 0.0296(10) Uani 1 1 d . . . . .
H1C1 H 0.3879 0.1928 0.5278 0.036 Uiso 1 1 calc R U . . .
H1C2 H 0.4085 0.2247 0.5869 0.036 Uiso 1 1 calc R U . . .
C2C C 0.39751(19) 0.26573(17) 0.50913(19) 0.0312(10) Uani 1 1 d . . . . .
H2C1 H 0.4474 0.2727 0.5145 0.037 Uiso 1 1 calc R U . . .
H2C2 H 0.3855 0.2580 0.4661 0.037 Uiso 1 1 calc R U . . .
O2C O 0.35834(12) 0.30708(11) 0.52743(11) 0.0253(6) Uani 1 1 d . . . . .
C3C C 0.37397(19) 0.35020(17) 0.49457(18) 0.0309(10) Uani 1 1 d . . . . .
H3C1 H 0.3465 0.3774 0.5082 0.046 Uiso 1 1 calc R U . . .
H3C2 H 0.4230 0.3578 0.5018 0.046 Uiso 1 1 calc R U . . .
H3C3 H 0.3631 0.3448 0.4513 0.046 Uiso 1 1 calc R U . . .
O1D O 0.20233(11) 0.25138(10) 0.59412(10) 0.0206(6) Uani 1 1 d . . . . .
C1D C 0.15145(18) 0.26621(16) 0.63350(16) 0.0245(8) Uani 1 1 d . . . . .
H1D1 H 0.1054 0.2552 0.6174 0.029 Uiso 1 1 calc R U . . .
H1D2 H 0.1508 0.3021 0.6367 0.029 Uiso 1 1 calc R U . . .
C2D C 0.1689(2) 0.24419(17) 0.69433(17) 0.0303(10) Uani 1 1 d . . . . .
H2D1 H 0.2085 0.2612 0.7152 0.036 Uiso 1 1 calc R U . . .
H2D2 H 0.1292 0.2464 0.7196 0.036 Uiso 1 1 calc R U . . .
O2D O 0.18580(14) 0.19400(11) 0.68363(12) 0.0317(7) Uani 1 1 d . . . . .
C3D C 0.1927(3) 0.1669(2) 0.7389(2) 0.0482(13) Uani 1 1 d . . . . .
H3D1 H 0.2042 0.1331 0.7301 0.072 Uiso 1 1 calc R U . . .
H3D2 H 0.2294 0.1811 0.7658 0.072 Uiso 1 1 calc R U . . .
H3D3 H 0.1493 0.1680 0.7585 0.072 Uiso 1 1 calc R U . . .
C11 C 0.06810(18) 0.31157(17) 0.49336(17) 0.0265(9) Uani 1 1 d . . . . .
H11 H 0.0690 0.2787 0.5064 0.032 Uiso 1 1 calc R U . . .
C21 C 0.05888(18) 0.32773(16) 0.43311(17) 0.0258(9) Uani 1 1 d . . . . .
H21 H 0.0513 0.3076 0.3985 0.031 Uiso 1 1 calc R U . . .
C31 C 0.06283(17) 0.37895(17) 0.43304(17) 0.0270(9) Uani 1 1 d . . . . .
H31 H 0.0592 0.3994 0.3985 0.032 Uiso 1 1 calc R U . . .
C41 C 0.07318(18) 0.39439(17) 0.49406(17) 0.0269(9) Uani 1 1 d . . . . .
H41 H 0.0776 0.4270 0.5077 0.032 Uiso 1 1 calc R U . . .
C51 C 0.07579(17) 0.35277(16) 0.53061(17) 0.0257(9) Uani 1 1 d . . . . .
H51 H 0.0818 0.3525 0.5735 0.031 Uiso 1 1 calc R U . . .
C12 C 0.2364(2) 0.13709(17) 0.51169(18) 0.0341(10) Uani 1 1 d . . . . .
H12 H 0.2641 0.1445 0.4794 0.041 Uiso 1 1 calc R U . . .
C22 C 0.1712(2) 0.15570(17) 0.51939(18) 0.0320(10) Uani 1 1 d . . . . .
H22 H 0.1469 0.1783 0.4935 0.038 Uiso 1 1 calc R U . . .
C32 C 0.1477(2) 0.13532(18) 0.57185(19) 0.0358(11) Uani 1 1 d . . . . .
H32 H 0.1045 0.1414 0.5877 0.043 Uiso 1 1 calc R U . . .
C42 C 0.1993(3) 0.10428(18) 0.5970(2) 0.0416(12) Uani 1 1 d . . . . .
H42 H 0.1974 0.0857 0.6328 0.050 Uiso 1 1 calc R U . . .
C52 C 0.2541(2) 0.10578(19) 0.5594(2) 0.0431(12) Uani 1 1 d . . . . .
H52 H 0.2961 0.0884 0.5655 0.052 Uiso 1 1 calc R U . . .
Al2 Al 0.27358(5) 0.25440(4) 1.01730(5) 0.0176(2) Uani 1 1 d . . . . .
Ti3 Ti 0.30390(3) 0.15266(3) 0.96462(3) 0.01808(14) Uani 1 1 d . . . . .
Ti4 Ti 0.36891(3) 0.31535(3) 1.10664(3) 0.01812(14) Uani 1 1 d . . . . .
Cl3 Cl 0.21441(5) 0.13287(4) 0.88881(4) 0.0286(2) Uani 1 1 d . . . . .
Cl4 Cl 0.30861(5) 0.38582(4) 1.13761(5) 0.0321(2) Uani 1 1 d . . . . .
O1E O 0.33719(11) 0.22236(10) 0.97375(10) 0.0183(5) Uani 1 1 d . . . . .
C1E C 0.39029(17) 0.23957(15) 0.93842(16) 0.0218(8) Uani 1 1 d . . . . .
H1E1 H 0.4359 0.2319 0.9587 0.026 Uiso 1 1 calc R U . . .
H1E2 H 0.3867 0.2752 0.9334 0.026 Uiso 1 1 calc R U . . .
C2E C 0.38239(19) 0.21501(15) 0.87773(16) 0.0240(8) Uani 1 1 d . . . . .
H2E1 H 0.3439 0.2296 0.8524 0.029 Uiso 1 1 calc R U . . .
H2E2 H 0.4251 0.2183 0.8564 0.029 Uiso 1 1 calc R U . . .
O2E O 0.36854(13) 0.16457(10) 0.88995(11) 0.0239(6) Uani 1 1 d . . . . .
C3E C 0.3744(2) 0.13397(17) 0.83774(17) 0.0313(10) Uani 1 1 d . . . . .
H3E1 H 0.3646 0.1002 0.8483 0.047 Uiso 1 1 calc R U . . .
H3E2 H 0.3414 0.1447 0.8050 0.047 Uiso 1 1 calc R U . . .
H3E3 H 0.4211 0.1362 0.8245 0.047 Uiso 1 1 calc R U . . .
O1F O 0.23290(11) 0.19474(10) 1.00596(10) 0.0191(5) Uani 1 1 d . . . . .
C1F C 0.16846(18) 0.18363(15) 1.02891(17) 0.0241(8) Uani 1 1 d . . . . .
H1F1 H 0.1756 0.1671 1.0684 0.029 Uiso 1 1 calc R U . . .
H1F2 H 0.1415 0.1619 1.0007 0.029 Uiso 1 1 calc R U . . .
C2F C 0.13067(18) 0.23113(15) 1.03587(17) 0.0242(8) Uani 1 1 d . . . . .
H2F1 H 0.1051 0.2404 0.9974 0.029 Uiso 1 1 calc R U . . .
H2F2 H 0.0977 0.2284 1.0676 0.029 Uiso 1 1 calc R U . . .
O2F O 0.18333(12) 0.26669(10) 1.05274(12) 0.0234(6) Uani 1 1 d . . . . .
C3F C 0.15942(19) 0.30746(16) 1.08541(17) 0.0270(9) Uani 1 1 d . . . . .
H3F1 H 0.1977 0.3298 1.0952 0.040 Uiso 1 1 calc R U . . .
H3F2 H 0.1233 0.3243 1.0606 0.040 Uiso 1 1 calc R U . . .
H3F3 H 0.1409 0.2961 1.1228 0.040 Uiso 1 1 calc R U . . .
O1G O 0.30805(12) 0.31624(10) 1.02623(11) 0.0199(5) Uani 1 1 d . . . . .
C1G C 0.29729(19) 0.35194(15) 0.98074(16) 0.0242(8) Uani 1 1 d . . . . .
H1G1 H 0.3369 0.3529 0.9553 0.029 Uiso 1 1 calc R U . . .
H1G2 H 0.2922 0.3844 0.9992 0.029 Uiso 1 1 calc R U . . .
C2G C 0.2324(2) 0.33841(15) 0.94302(17) 0.0269(9) Uani 1 1 d . . . . .
H2G1 H 0.1912 0.3498 0.9624 0.032 Uiso 1 1 calc R U . . .
H2G2 H 0.2323 0.3529 0.9022 0.032 Uiso 1 1 calc R U . . .
O2G O 0.23355(12) 0.28571(10) 0.93967(11) 0.0237(6) Uani 1 1 d . . . . .
C3G C 0.1852(2) 0.26741(18) 0.89326(18) 0.0350(10) Uani 1 1 d . . . . .
H3G1 H 0.1876 0.2318 0.8925 0.052 Uiso 1 1 calc R U . . .
H3G2 H 0.1387 0.2776 0.9016 0.052 Uiso 1 1 calc R U . . .
H3G3 H 0.1964 0.2803 0.8540 0.052 Uiso 1 1 calc R U . . .
O1H O 0.31871(11) 0.25177(9) 1.09406(10) 0.0175(5) Uani 1 1 d . . . . .
C1H C 0.31734(18) 0.21905(14) 1.14387(15) 0.0193(7) Uani 1 1 d . . . . .
H1H1 H 0.3606 0.2002 1.1483 0.023 Uiso 1 1 calc R U . . .
H1H2 H 0.2785 0.1961 1.1373 0.023 Uiso 1 1 calc R U . . .
C2H C 0.30909(18) 0.24899(15) 1.19978(16) 0.0219(8) Uani 1 1 d . . . . .
H2H1 H 0.2618 0.2621 1.1996 0.026 Uiso 1 1 calc R U . . .
H2H2 H 0.3182 0.2289 1.2365 0.026 Uiso 1 1 calc R U . . .
O2H O 0.35815(12) 0.28804(10) 1.19875(11) 0.0220(6) Uani 1 1 d . . . . .
C3H C 0.3579(2) 0.31747(17) 1.25211(17) 0.0329(10) Uani 1 1 d . . . . .
H3H1 H 0.3917 0.3436 1.2500 0.049 Uiso 1 1 calc R U . . .
H3H2 H 0.3121 0.3315 1.2550 0.049 Uiso 1 1 calc R U . . .
H3H3 H 0.3697 0.2973 1.2878 0.049 Uiso 1 1 calc R U . . .
C13 C 0.3322(2) 0.06916(16) 0.97287(17) 0.0281(9) Uani 1 1 d . . . . .
H13 H 0.3239 0.0481 0.9392 0.034 Uiso 1 1 calc R U . . .
C23 C 0.28587(19) 0.08004(15) 1.01708(17) 0.0250(8) Uani 1 1 d . . . . .
H23 H 0.2405 0.0677 1.0183 0.030 Uiso 1 1 calc R U . . .
C33 C 0.3185(2) 0.11206(15) 1.05861(17) 0.0275(9) Uani 1 1 d . . . . .
H33 H 0.2993 0.1250 1.0933 0.033 Uiso 1 1 calc R U . . .
C43 C 0.3846(2) 0.12196(17) 1.0403(2) 0.0359(11) Uani 1 1 d . . . . .
H43 H 0.4177 0.1430 1.0600 0.043 Uiso 1 1 calc R U . . .
C53 C 0.3928(2) 0.09519(17) 0.9880(2) 0.0345(11) Uani 1 1 d . . . . .
H53 H 0.4329 0.0947 0.9661 0.041 Uiso 1 1 calc R U . . .
C14 C 0.47557(18) 0.34682(15) 1.14139(17) 0.0240(8) Uani 1 1 d . . . . .
H14 H 0.4790 0.3659 1.1772 0.029 Uiso 1 1 calc R U . . .
C24 C 0.48383(17) 0.29656(15) 1.13823(17) 0.0231(8) Uani 1 1 d . . . . .
H24 H 0.4943 0.2756 1.1716 0.028 Uiso 1 1 calc R U . . .
C34 C 0.47407(17) 0.28211(15) 1.07727(17) 0.0227(8) Uani 1 1 d . . . . .
H34 H 0.4759 0.2498 1.0624 0.027 Uiso 1 1 calc R U . . .
C44 C 0.46098(18) 0.32459(16) 1.04237(17) 0.0247(8) Uani 1 1 d . . . . .
H44 H 0.4534 0.3258 0.9997 0.030 Uiso 1 1 calc R U . . .
C54 C 0.46121(19) 0.36457(16) 1.08175(17) 0.0259(8) Uani 1 1 d . . . . .
H54 H 0.4532 0.3975 1.0705 0.031 Uiso 1 1 calc R U . . .
Ti5 Ti 0.50772(3) 0.35204(3) 0.81346(3) 0.01585(13) Uani 1 1 d . . . . .
Ti6 Ti 0.56483(3) 0.35378(3) 0.71525(3) 0.01655(13) Uani 1 1 d . . . . .
Cl5 Cl 0.54007(4) 0.30353(4) 0.90093(4) 0.02098(18) Uani 1 1 d . . . . .
Cl6 Cl 0.38573(4) 0.34456(4) 0.82740(4) 0.02284(19) Uani 1 1 d . . . . .
Cl7 Cl 0.65508(4) 0.30002(4) 0.69020(4) 0.0262(2) Uani 1 1 d . . . . .
Cl8 Cl 0.51298(5) 0.35591(4) 0.61312(4) 0.0277(2) Uani 1 1 d . . . . .
O1I O 0.60583(11) 0.36231(10) 0.79857(10) 0.0176(5) Uani 1 1 d . . . . .
C1I C 0.67270(17) 0.36371(15) 0.82896(16) 0.0222(8) Uani 1 1 d . . . . .
H1I1 H 0.7070 0.3526 0.8012 0.027 Uiso 1 1 calc R U . . .
H1I2 H 0.6744 0.3414 0.8640 0.027 Uiso 1 1 calc R U . . .
C2I C 0.69022(19) 0.41383(16) 0.85011(16) 0.0249(8) Uani 1 1 d . . . . .
H2I1 H 0.6555 0.4254 0.8772 0.030 Uiso 1 1 calc R U . . .
H2I2 H 0.7356 0.4138 0.8731 0.030 Uiso 1 1 calc R U . . .
O2I O 0.69181(13) 0.44547(10) 0.79910(11) 0.0253(6) Uani 1 1 d . . . . .
C3I C 0.6956(2) 0.49553(16) 0.81667(19) 0.0338(10) Uani 1 1 d . . . . .
H3I1 H 0.6965 0.5160 0.7806 0.051 Uiso 1 1 calc R U . . .
H3I2 H 0.6553 0.5039 0.8385 0.051 Uiso 1 1 calc R U . . .
H3I3 H 0.7374 0.5010 0.8429 0.051 Uiso 1 1 calc R U . . .
O1J O 0.51022(11) 0.30117(9) 0.74993(10) 0.0177(5) Uani 1 1 d . . . . .
C1J C 0.49639(18) 0.25109(14) 0.74061(16) 0.0217(8) Uani 1 1 d . . . . .
H1J1 H 0.4923 0.2441 0.6968 0.026 Uiso 1 1 calc R U . . .
H1J2 H 0.4522 0.2427 0.7573 0.026 Uiso 1 1 calc R U . . .
C2J C 0.55371(19) 0.22038(15) 0.77118(17) 0.0243(8) Uani 1 1 d . . . . .
H2J1 H 0.5930 0.2197 0.7453 0.029 Uiso 1 1 calc R U . . .
H2J2 H 0.5696 0.2357 0.8100 0.029 Uiso 1 1 calc R U . . .
O2J O 0.53286(14) 0.17176(11) 0.78225(13) 0.0308(6) Uani 1 1 d . . . . .
C3J C 0.5249(2) 0.14364(18) 0.7287(2) 0.0447(12) Uani 1 1 d . . . . .
H3J1 H 0.5106 0.1106 0.7386 0.067 Uiso 1 1 calc R U . . .
H3J2 H 0.4899 0.1585 0.7007 0.067 Uiso 1 1 calc R U . . .
H3J3 H 0.5687 0.1423 0.7098 0.067 Uiso 1 1 calc R U . . .
O1K O 0.49222(11) 0.39741(9) 0.74379(10) 0.0180(5) Uani 1 1 d . . . . .
C1K C 0.44567(18) 0.43271(15) 0.72001(17) 0.0237(8) Uani 1 1 d . . . . .
H1K1 H 0.4012 0.4287 0.7384 0.028 Uiso 1 1 calc R U . . .
H1K2 H 0.4375 0.4277 0.6759 0.028 Uiso 1 1 calc R U . . .
C2K C 0.4717(2) 0.48342(16) 0.73163(17) 0.0284(9) Uani 1 1 d . . . . .
H2K1 H 0.5165 0.4878 0.7140 0.034 Uiso 1 1 calc R U . . .
H2K2 H 0.4387 0.5072 0.7126 0.034 Uiso 1 1 calc R U . . .
O2K O 0.47928(17) 0.49118(11) 0.79541(13) 0.0400(8) Uani 1 1 d . . . . .
C3K C 0.4952(3) 0.54009(18) 0.8106(2) 0.0546(15) Uani 1 1 d . . . . .
H3K1 H 0.4999 0.5436 0.8546 0.082 Uiso 1 1 calc R U . . .
H3K2 H 0.5385 0.5492 0.7938 0.082 Uiso 1 1 calc R U . . .
H3K3 H 0.4583 0.5613 0.7938 0.082 Uiso 1 1 calc R U . . .
O1L O 0.51077(13) 0.41664(10) 0.86630(11) 0.0229(6) Uani 1 1 d . . . . .
C1L C 0.4906(2) 0.42696(16) 0.92651(17) 0.0284(9) Uani 1 1 d . . . . .
H1L1 H 0.4727 0.3970 0.9444 0.034 Uiso 1 1 calc R U . . .
H1L2 H 0.4534 0.4515 0.9243 0.034 Uiso 1 1 calc R U . . .
C2L C 0.5505(2) 0.44558(16) 0.96573(16) 0.0267(9) Uani 1 1 d . . . . .
H2L1 H 0.5367 0.4510 1.0072 0.032 Uiso 1 1 calc R U . . .
H2L2 H 0.5882 0.4214 0.9676 0.032 Uiso 1 1 calc R U . . .
O2L O 0.57346(13) 0.49003(11) 0.94116(11) 0.0259(6) Uani 1 1 d . . . . .
C3L C 0.6357(2) 0.50688(18) 0.97194(19) 0.0343(10) Uani 1 1 d . . . . .
H3L1 H 0.6497 0.5374 0.9537 0.051 Uiso 1 1 calc R U . . .
H3L2 H 0.6283 0.5123 1.0146 0.051 Uiso 1 1 calc R U . . .
H3L3 H 0.6718 0.4825 0.9686 0.051 Uiso 1 1 calc R U . . .
O1M O 0.62648(12) 0.41511(10) 0.69719(11) 0.0232(6) Uani 1 1 d . . . . .
C1M C 0.6602(2) 0.42950(16) 0.64453(16) 0.0261(9) Uani 1 1 d . . . . .
H1M1 H 0.6484 0.4064 0.6112 0.031 Uiso 1 1 calc R U . . .
H1M2 H 0.7107 0.4286 0.6536 0.031 Uiso 1 1 calc R U . . .
C2M C 0.6386(2) 0.47986(16) 0.62534(17) 0.0315(10) Uani 1 1 d . . . . .
H2M1 H 0.6627 0.4898 0.5896 0.038 Uiso 1 1 calc R U . . .
H2M2 H 0.5885 0.4806 0.6144 0.038 Uiso 1 1 calc R U . . .
O2M O 0.65521(16) 0.51204(12) 0.67384(13) 0.0378(7) Uani 1 1 d . . . . .
C3M C 0.6306(3) 0.55991(18) 0.6612(2) 0.0499(13) Uani 1 1 d . . . . .
H3M1 H 0.6432 0.5810 0.6958 0.075 Uiso 1 1 calc R U . . .
H3M2 H 0.6513 0.5724 0.6254 0.075 Uiso 1 1 calc R U . . .
H3M3 H 0.5805 0.5592 0.6538 0.075 Uiso 1 1 calc R U . . .
Ti7 Ti 0.03192(3) 0.36799(3) 0.77028(3) 0.01781(13) Uani 1 1 d . . . . .
Ti8 Ti -0.02793(3) 0.36161(3) 0.86682(3) 0.02153(15) Uani 1 1 d . . . . .
Cl9 Cl -0.00228(5) 0.32781(4) 0.67688(4) 0.0275(2) Uani 1 1 d . . . . .
Cl10 Cl 0.15304(4) 0.35979(4) 0.75812(4) 0.0292(2) Uani 1 1 d . . . . .
Cl11 Cl 0.02315(5) 0.33615(4) 0.96411(4) 0.0306(2) Uani 1 1 d . . . . .
Cl12 Cl -0.13799(5) 0.32339(5) 0.87942(5) 0.0495(4) Uani 1 1 d . . . . .
O1N O 0.01561(12) 0.30943(10) 0.82044(11) 0.0210(5) Uani 1 1 d . . . . .
C1N C 0.0093(2) 0.25935(16) 0.8080(2) 0.0370(10) Uani 1 1 d D . . . .
H1N1 H 0.0528 0.2470 0.7933 0.044 Uiso 1 1 calc R U . A 11
H1N2 H -0.0278 0.2541 0.7758 0.044 Uiso 1 1 calc R U . A 11
C2N C -0.0067(9) 0.2321(2) 0.8630(4) 0.059(3) Uani 0.7 1 d D . P B 11
H2N1 H 0.0326 0.2357 0.8934 0.071 Uiso 0.7 1 calc R U P B 11
H2N2 H -0.0471 0.2475 0.8798 0.071 Uiso 0.7 1 calc R U P B 11
O2N O -0.0209(2) 0.18155(17) 0.8551(2) 0.0388(10) Uani 0.7 1 d D . P B 11
C3N C 0.0339(10) 0.1486(9) 0.8691(9) 0.081(4) Uani 0.7 1 d D . P B 11
H3N1 H 0.0212 0.1163 0.8533 0.121 Uiso 0.7 1 calc R U P B 11
H3N2 H 0.0433 0.1467 0.9130 0.121 Uiso 0.7 1 calc R U P B 11
H3N3 H 0.0752 0.1599 0.8507 0.121 Uiso 0.7 1 calc R U P B 11
C2NN C 0.011(2) 0.2223(5) 0.8567(7) 0.059(3) Uani 0.3 1 d D . P B 12
H2N3 H 0.0510 0.2277 0.8862 0.071 Uiso 0.3 1 calc R U P B 12
H2N4 H -0.0315 0.2234 0.8783 0.071 Uiso 0.3 1 calc R U P B 12
O2NN O 0.0173(5) 0.1765(4) 0.8268(5) 0.0388(10) Uani 0.3 1 d D . P B 12
C3NN C 0.018(3) 0.149(2) 0.881(2) 0.081(4) Uani 0.3 1 d D . P B 12
H3N4 H 0.0532 0.1618 0.9109 0.121 Uiso 0.3 1 calc R U P B 12
H3N5 H 0.0296 0.1147 0.8726 0.121 Uiso 0.3 1 calc R U P B 12
H3N6 H -0.0269 0.1500 0.8978 0.121 Uiso 0.3 1 calc R U P B 12
O1O O -0.06392(11) 0.38531(10) 0.78585(11) 0.0208(6) Uani 1 1 d . . . . .
C1O C -0.12782(18) 0.39389(15) 0.75309(17) 0.0246(8) Uani 1 1 d . . . . .
H1O1 H -0.1635 0.3731 0.7694 0.030 Uiso 1 1 d R U . C .
H1O2 H -0.1241 0.3849 0.7103 0.030 Uiso 1 1 d R U . . .
C2O C -0.1512(3) 0.4445(2) 0.7583(3) 0.0250(11) Uani 0.8 1 d . . P C 15
H2O1 H -0.1972 0.4485 0.7370 0.030 Uiso 0.8 1 calc R U P C 15
H2O2 H -0.1545 0.4530 0.8013 0.030 Uiso 0.8 1 calc R U P C 15
O2O O -0.10228(17) 0.47570(15) 0.73190(17) 0.0311(8) Uani 0.8 1 d . . P C 15
C3O C -0.1260(3) 0.5250(2) 0.7282(3) 0.0465(15) Uani 0.8 1 d . . P C 15
H3O1 H -0.1685 0.5266 0.7019 0.070 Uiso 0.8 1 calc R U P C 15
H3O2 H -0.0909 0.5454 0.7115 0.070 Uiso 0.8 1 calc R U P C 15
H3O3 H -0.1349 0.5366 0.7686 0.070 Uiso 0.8 1 calc R U P C 15
C2OO C -0.1314(14) 0.4530(11) 0.7433(11) 0.0250(11) Uani 0.2 1 d . . P C 16
H2O3 H -0.0924 0.4641 0.7206 0.030 Uiso 0.2 1 calc R U P C 16
H2O4 H -0.1748 0.4621 0.7202 0.030 Uiso 0.2 1 calc R U P C 16
O2OO O -0.1280(8) 0.4743(6) 0.8015(7) 0.037(4) Uani 0.2 1 d . . P C 16
C3OO C -0.1139(12) 0.5258(9) 0.7986(13) 0.0465(15) Uani 0.2 1 d . . P C 16
H3O4 H -0.0690 0.5309 0.7824 0.070 Uiso 0.2 1 calc R U P C 16
H3O5 H -0.1133 0.5398 0.8392 0.070 Uiso 0.2 1 calc R U P C 16
H3O6 H -0.1496 0.5417 0.7723 0.070 Uiso 0.2 1 calc R U P C 16
O1P O 0.05306(12) 0.40104(10) 0.84850(11) 0.0222(6) Uani 1 1 d . . . . .
C1P C 0.1058(6) 0.4304(6) 0.8749(3) 0.0278(11) Uani 0.7 1 d . . P D 13
H1P1 H 0.1502 0.4203 0.8598 0.033 Uiso 0.7 1 calc R U P D 13
H1P2 H 0.1089 0.4256 0.9192 0.033 Uiso 0.7 1 calc R U P D 13
C2P C 0.0945(4) 0.4828(3) 0.8615(3) 0.0278(11) Uani 0.7 1 d . . P D 13
H2P1 H 0.0897 0.4879 0.8172 0.033 Uiso 0.7 1 calc R U P D 13
H2P2 H 0.1347 0.5019 0.8781 0.033 Uiso 0.7 1 calc R U P D 13
O2P O 0.0314(2) 0.49995(15) 0.88869(18) 0.0301(8) Uani 0.7 1 d . . P D 13
C3P C 0.0114(4) 0.5471(3) 0.8680(4) 0.059(2) Uani 0.7 1 d . . P D 13
H3P1 H 0.0471 0.5706 0.8812 0.089 Uiso 0.7 1 calc R U P D 13
H3P2 H -0.0320 0.5562 0.8848 0.089 Uiso 0.7 1 calc R U P D 13
H3P3 H 0.0051 0.5470 0.8238 0.089 Uiso 0.7 1 calc R U P D 13
C1PP C 0.1019(16) 0.4296(15) 0.8881(9) 0.0278(11) Uani 0.3 1 d . . P D 14
H1P3 H 0.1496 0.4233 0.8778 0.033 Uiso 0.3 1 calc R U P D 14
H1P4 H 0.0979 0.4206 0.9308 0.033 Uiso 0.3 1 calc R U P D 14
C2PP C 0.0841(11) 0.4825(9) 0.8783(8) 0.0278(11) Uani 0.3 1 d . . P D 14
H2P3 H 0.0360 0.4880 0.8881 0.033 Uiso 0.3 1 calc R U P D 14
H2P4 H 0.1143 0.5025 0.9060 0.033 Uiso 0.3 1 calc R U P D 14
O2PP O 0.0912(5) 0.4964(4) 0.8218(4) 0.0301(8) Uani 0.3 1 d . . P D 14
C3PP C 0.0983(10) 0.5500(6) 0.8151(10) 0.059(2) Uani 0.3 1 d . . P D 14
H3P4 H 0.0607 0.5663 0.8339 0.089 Uiso 0.3 1 calc R U P D 14
H3P5 H 0.0965 0.5583 0.7721 0.089 Uiso 0.3 1 calc R U P D 14
H3P6 H 0.1424 0.5605 0.8347 0.089 Uiso 0.3 1 calc R U P D 14
O1R O 0.03001(14) 0.43657(11) 0.72219(12) 0.0304(7) Uani 1 1 d . . . . .
C1R C 0.0583(3) 0.44293(18) 0.6640(2) 0.0458(13) Uani 1 1 d . . . . .
H1R1 H 0.0320 0.4229 0.6334 0.055 Uiso 1 1 calc R U . . .
H1R2 H 0.1067 0.4317 0.6666 0.055 Uiso 1 1 calc R U . . .
C2R C 0.0552(2) 0.49588(18) 0.6449(2) 0.0420(12) Uani 1 1 d . . . . .
H2R1 H 0.0835 0.5153 0.6749 0.050 Uiso 1 1 calc R U . . .
H2R2 H 0.0757 0.4991 0.6056 0.050 Uiso 1 1 calc R U . . .
O2R O -0.01157(16) 0.51523(12) 0.63955(14) 0.0395(8) Uani 1 1 d . . . . .
C3R C -0.0555(3) 0.4932(2) 0.5934(2) 0.0571(15) Uani 1 1 d . . . . .
H3R1 H -0.1010 0.5084 0.5922 0.086 Uiso 1 1 calc R U . . .
H3R2 H -0.0359 0.4976 0.5543 0.086 Uiso 1 1 calc R U . . .
H3R3 H -0.0597 0.4584 0.6019 0.086 Uiso 1 1 calc R U . . .
O1S O -0.06217(17) 0.42705(12) 0.90689(13) 0.0432(9) Uani 1 1 d . . . . .
C1S C -0.0878(7) 0.4346(5) 0.9676(5) 0.039(3) Uani 0.65 1 d . . P E 1
H1S1 H -0.1101 0.4045 0.9808 0.047 Uiso 0.65 1 calc R U P E 1
H1S2 H -0.0487 0.4420 0.9971 0.047 Uiso 0.65 1 calc R U P E 1
C2S C -0.1377(6) 0.4750(4) 0.9662(5) 0.0449(16) Uani 0.65 1 d . . P E 1
H2S1 H -0.1730 0.4696 0.9326 0.054 Uiso 0.65 1 calc R U P E 1
H2S2 H -0.1611 0.4750 1.0044 0.054 Uiso 0.65 1 calc R U P E 1
O2S O -0.1080(3) 0.51856(19) 0.9593(2) 0.0417(12) Uani 0.65 1 d . . P E 1
C3S C -0.1653(7) 0.5532(4) 0.9567(5) 0.0449(16) Uani 0.65 1 d . . P E 1
H3S1 H -0.1944 0.5481 0.9194 0.067 Uiso 0.65 1 calc R U P E 1
H3S2 H -0.1472 0.5864 0.9575 0.067 Uiso 0.65 1 calc R U P E 1
H3S3 H -0.1926 0.5481 0.9915 0.067 Uiso 0.65 1 calc R U P E 1
C1SS C -0.1090(15) 0.4238(10) 0.9547(12) 0.039(3) Uani 0.35 1 d . . P E 2
H1S3 H -0.0902 0.4020 0.9874 0.047 Uiso 0.35 1 calc R U P E 2
H1S4 H -0.1543 0.4112 0.9389 0.047 Uiso 0.35 1 calc R U P E 2
C2SS C -0.1152(12) 0.4737(8) 0.9770(11) 0.0449(16) Uani 0.35 1 d . . P E 2
H2S3 H -0.1382 0.4735 1.0154 0.054 Uiso 0.35 1 calc R U P E 2
H2S4 H -0.0690 0.4881 0.9850 0.054 Uiso 0.35 1 calc R U P E 2
O2SS O -0.1553(5) 0.5028(3) 0.9322(4) 0.041(2) Uani 0.35 1 d . . P E 2
C3SS C -0.1492(15) 0.5582(7) 0.9421(9) 0.0449(16) Uani 0.35 1 d . . P E 2
H3S4 H -0.1776 0.5679 0.9748 0.067 Uiso 0.35 1 calc R U P E 2
H3S5 H -0.1651 0.5752 0.9049 0.067 Uiso 0.35 1 calc R U P E 2
H3S6 H -0.1011 0.5667 0.9530 0.067 Uiso 0.35 1 calc R U P E 2
O1T O 0.1968(2) -0.06868(18) 0.6127(2) 0.0509(12) Uiso 0.717(3) 1 d D . P F 4
H1T H 0.2289 -0.0842 0.6313 0.076 Uiso 0.717(3) 1 calc R U P F 4
C1T C 0.1848(4) -0.0242(2) 0.6443(3) 0.055(2) Uiso 0.717(3) 1 d D . P F 4
H1T1 H 0.1354 -0.0214 0.6514 0.066 Uiso 0.717(3) 1 calc R U P F 4
H1T2 H 0.1973 0.0039 0.6193 0.066 Uiso 0.717(3) 1 calc R U P F 4
C2T C 0.2269(3) -0.02320(19) 0.7035(3) 0.0387(15) Uiso 0.717(3) 1 d D . P F 4
H2T1 H 0.2173 -0.0521 0.7280 0.046 Uiso 0.717(3) 1 calc R U P F 4
H2T2 H 0.2766 -0.0224 0.6971 0.046 Uiso 0.717(3) 1 calc R U P F 4
O2T O 0.2063(2) 0.02053(17) 0.7328(2) 0.0480(11) Uiso 0.717(3) 1 d D . P F 4
C3T C 0.2446(4) 0.0261(3) 0.7903(3) 0.064(2) Uiso 0.717(3) 1 d D . P F 4
H3T1 H 0.2226 0.0072 0.8209 0.097 Uiso 0.717(3) 1 calc R U P F 4
H3T2 H 0.2455 0.0605 0.8018 0.097 Uiso 0.717(3) 1 calc R U P F 4
H3T3 H 0.2917 0.0145 0.7872 0.097 Uiso 0.717(3) 1 calc R U P F 4
O1TT O 0.2879(7) -0.0019(5) 0.8301(5) 0.0509(12) Uiso 0.283(3) 1 d D . P F 5
H1TT H 0.2858 -0.0322 0.8258 0.076 Uiso 0.283(3) 1 calc R U P F 5
C1TT C 0.2854(9) 0.0209(6) 0.7716(5) 0.055(2) Uiso 0.283(3) 1 d D . P F 5
H1T3 H 0.3316 0.0235 0.7560 0.066 Uiso 0.283(3) 1 calc R U P F 5
H1T4 H 0.2639 0.0535 0.7720 0.066 Uiso 0.283(3) 1 calc R U P F 5
C2TT C 0.2408(8) -0.0151(6) 0.7366(4) 0.0387(15) Uiso 0.283(3) 1 d D . P F 5
H2T3 H 0.2565 -0.0487 0.7459 0.046 Uiso 0.283(3) 1 calc R U P F 5
H2T4 H 0.1924 -0.0120 0.7469 0.046 Uiso 0.283(3) 1 calc R U P F 5
O2TT O 0.2466(6) -0.0043(5) 0.6737(4) 0.0480(11) Uiso 0.283(3) 1 d D . P F 5
C3TT C 0.2002(10) -0.0343(8) 0.6365(10) 0.064(2) Uiso 0.283(3) 1 d D . P F 5
H3T4 H 0.2009 -0.0675 0.6525 0.097 Uiso 0.283(3) 1 calc R U P F 5
H3T5 H 0.2146 -0.0347 0.5951 0.097 Uiso 0.283(3) 1 calc R U P F 5
H3T6 H 0.1535 -0.0211 0.6365 0.097 Uiso 0.283(3) 1 calc R U P F 5
C1U C 0.6435(3) 0.5004(2) 0.4324(3) 0.0690(18) Uani 1 1 d . . . . .
H1U1 H 0.6270 0.5324 0.4182 0.104 Uiso 1 1 calc R U . . .
H1U2 H 0.6590 0.4818 0.3983 0.104 Uiso 1 1 calc R U . . .
H1U3 H 0.6819 0.5046 0.4629 0.104 Uiso 1 1 calc R U . . .
C2U C 0.5818(3) 0.4715(3) 0.4616(3) 0.088(3) Uani 1 1 d . . . . .
H2U1 H 0.5567 0.4510 0.4308 0.105 Uiso 1 1 calc R U . . .
H2U2 H 0.6003 0.4505 0.4951 0.105 Uiso 1 1 calc R U . . .
C3U C 0.5320(4) 0.5118(3) 0.4860(3) 0.087(3) Uani 1 1 d . . . . .
H3U1 H 0.5578 0.5317 0.5171 0.104 Uiso 1 1 calc R U . . .
H3U2 H 0.5160 0.5335 0.4524 0.104 Uiso 1 1 calc R U . . .

loop_
_atom_site_aniso_label
_atom_site_aniso_U_11
_atom_site_aniso_U_22
_atom_site_aniso_U_33
_atom_site_aniso_U_23
_atom_site_aniso_U_13
_atom_site_aniso_U_12
Al1 0.0131(5) 0.0329(7) 0.0113(5) -0.0045(5) 0.0001(4) 0.0004(4)
Ti1 0.0135(3) 0.0299(4) 0.0135(3) -0.0014(3) 0.0016(2) -0.0005(3)
Ti2 0.0189(3) 0.0326(4) 0.0144(3) -0.0012(3) -0.0012(2) 0.0023(3)
Cl1 0.0268(5) 0.0339(6) 0.0299(5) 0.0022(4) 0.0025(4) -0.0056(4)
Cl2 0.0291(5) 0.0607(8) 0.0287(5) 0.0121(5) -0.0086(4) 0.0035(5)
O1A 0.0188(12) 0.0276(15) 0.0112(11) -0.0058(11) -0.0002(9) 0.0011(10)
C1A 0.0248(19) 0.033(2) 0.0131(16) -0.0087(16) -0.0008(13) 0.0043(16)
C2A 0.0251(19) 0.039(3) 0.0121(16) -0.0020(17) 0.0022(13) 0.0007(17)
O2A 0.0254(14) 0.0377(18) 0.0149(12) 0.0028(12) 0.0039(10) 0.0019(12)
C3A 0.032(2) 0.043(3) 0.0166(18) 0.0034(18) 0.0027(15) 0.0007(19)
O1B 0.0171(12) 0.0303(16) 0.0157(12) -0.0067(11) -0.0007(9) -0.0005(11)
C1B 0.024(2) 0.035(2) 0.024(2) -0.0108(18) -0.0003(15) 0.0000(17)
C2B 0.031(2) 0.036(3) 0.0220(19) -0.0127(19) -0.0044(16) -0.0014(18)
O2B 0.0158(12) 0.0413(18) 0.0152(12) -0.0062(12) -0.0054(9) -0.0004(11)
C3B 0.026(2) 0.049(3) 0.0208(19) -0.002(2) -0.0109(15) 0.0009(19)
O1C 0.0142(12) 0.0364(17) 0.0169(12) -0.0045(12) 0.0021(9) 0.0020(11)
C1C 0.0154(18) 0.046(3) 0.028(2) -0.002(2) 0.0045(15) 0.0060(17)
C2C 0.0183(19) 0.047(3) 0.029(2) -0.006(2) 0.0067(15) 0.0030(18)
O2C 0.0165(12) 0.0387(18) 0.0210(13) -0.0025(13) 0.0031(10) -0.0009(11)
C3C 0.0210(19) 0.048(3) 0.024(2) 0.004(2) 0.0019(15) -0.0030(18)
O1D 0.0150(12) 0.0333(16) 0.0137(12) -0.0023(11) 0.0034(9) 0.0021(11)
C1D 0.0178(18) 0.038(2) 0.0179(17) -0.0009(17) 0.0062(13) 0.0029(16)
C2D 0.030(2) 0.044(3) 0.0178(18) -0.0036(19) 0.0091(15) 0.0045(19)
O2D 0.0420(17) 0.0373(19) 0.0164(13) 0.0026(13) 0.0059(11) 0.0072(14)
C3D 0.068(3) 0.053(3) 0.025(2) 0.015(2) 0.016(2) 0.019(3)
C11 0.0164(18) 0.041(3) 0.0228(19) 0.0025(18) 0.0047(14) -0.0037(16)
C21 0.0162(18) 0.041(3) 0.0204(18) -0.0062(18) 0.0017(14) -0.0020(16)
C31 0.0141(17) 0.046(3) 0.0209(19) 0.0021(19) 0.0022(14) 0.0021(17)
C41 0.0200(19) 0.039(3) 0.0219(19) -0.0050(18) 0.0030(14) 0.0058(17)
C51 0.0146(17) 0.046(3) 0.0167(17) -0.0024(18) 0.0049(13) 0.0008(17)
C12 0.039(2) 0.041(3) 0.022(2) -0.010(2) 0.0042(17) -0.006(2)
C22 0.038(2) 0.032(2) 0.024(2) -0.0020(19) -0.0138(17) -0.0055(19)
C32 0.028(2) 0.047(3) 0.033(2) -0.013(2) 0.0046(17) -0.016(2)
C42 0.066(3) 0.031(3) 0.027(2) 0.000(2) -0.004(2) -0.008(2)
C52 0.043(3) 0.046(3) 0.039(3) -0.016(2) -0.007(2) 0.014(2)
Al2 0.0142(5) 0.0251(6) 0.0138(5) 0.0017(5) 0.0017(4) 0.0013(4)
Ti3 0.0164(3) 0.0243(4) 0.0136(3) 0.0014(3) 0.0013(2) -0.0004(3)
Ti4 0.0156(3) 0.0223(4) 0.0167(3) -0.0017(3) 0.0033(2) -0.0001(3)
Cl3 0.0239(5) 0.0419(6) 0.0192(4) -0.0032(4) -0.0038(3) -0.0004(4)
Cl4 0.0324(5) 0.0292(6) 0.0350(5) -0.0083(5) 0.0047(4) 0.0073(4)
O1E 0.0153(12) 0.0250(15) 0.0149(12) -0.0002(11) 0.0042(9) -0.0024(10)
C1E 0.0171(17) 0.030(2) 0.0187(17) 0.0010(16) 0.0050(13) -0.0001(15)
C2E 0.026(2) 0.029(2) 0.0175(18) 0.0017(16) 0.0042(14) -0.0009(16)
O2E 0.0282(14) 0.0270(16) 0.0176(13) -0.0006(12) 0.0087(10) -0.0008(11)
C3E 0.037(2) 0.036(3) 0.022(2) -0.0078(19) 0.0114(16) -0.0020(19)
O1F 0.0125(11) 0.0285(15) 0.0168(12) 0.0006(11) 0.0040(9) -0.0030(10)
C1F 0.0180(18) 0.033(2) 0.0221(18) 0.0005(17) 0.0041(14) -0.0026(16)
C2F 0.0160(17) 0.035(2) 0.0220(18) -0.0015(17) 0.0027(14) -0.0016(16)
O2F 0.0154(12) 0.0286(16) 0.0269(14) -0.0035(12) 0.0057(10) 0.0012(11)
C3F 0.0200(19) 0.034(2) 0.027(2) -0.0066(18) 0.0048(15) 0.0078(16)
O1G 0.0213(13) 0.0207(14) 0.0175(12) 0.0031(11) 0.0004(9) 0.0030(10)
C1G 0.028(2) 0.024(2) 0.0202(18) 0.0055(16) 0.0008(14) 0.0028(16)
C2G 0.031(2) 0.028(2) 0.0219(19) 0.0067(17) 0.0003(15) 0.0055(17)
O2G 0.0243(13) 0.0270(15) 0.0189(13) 0.0042(12) -0.0036(10) 0.0024(11)
C3G 0.039(2) 0.041(3) 0.022(2) 0.001(2) -0.0129(17) 0.002(2)
O1H 0.0158(12) 0.0228(14) 0.0140(11) 0.0028(11) 0.0012(9) -0.0026(10)
C1H 0.0199(17) 0.023(2) 0.0147(16) 0.0013(15) 0.0020(13) -0.0030(14)
C2H 0.0186(18) 0.030(2) 0.0173(17) -0.0002(16) 0.0042(13) -0.0059(15)
O2H 0.0196(13) 0.0313(16) 0.0155(12) -0.0038(11) 0.0043(9) -0.0056(11)
C3H 0.035(2) 0.046(3) 0.0184(19) -0.0124(19) 0.0098(16) -0.011(2)
C13 0.036(2) 0.028(2) 0.0203(19) 0.0008(17) 0.0026(16) 0.0060(18)
C23 0.027(2) 0.025(2) 0.0232(19) 0.0042(17) 0.0004(15) -0.0042(16)
C33 0.041(2) 0.024(2) 0.0165(18) 0.0027(16) -0.0020(16) 0.0044(18)
C43 0.036(2) 0.032(3) 0.037(2) 0.012(2) -0.0170(19) -0.0053(19)
C53 0.021(2) 0.043(3) 0.040(2) 0.018(2) 0.0085(17) 0.0109(19)
C14 0.0205(18) 0.032(2) 0.0198(18) -0.0050(17) 0.0041(14) -0.0073(16)
C24 0.0135(17) 0.032(2) 0.0234(19) 0.0034(17) 0.0011(13) -0.0023(15)
C34 0.0154(17) 0.027(2) 0.0266(19) -0.0067(17) 0.0037(14) -0.0014(15)
C44 0.0170(18) 0.037(2) 0.0207(18) -0.0006(17) 0.0029(14) -0.0053(16)
C54 0.026(2) 0.029(2) 0.0242(19) 0.0033(17) 0.0082(15) -0.0034(16)
Ti5 0.0138(3) 0.0224(3) 0.0113(3) -0.0011(3) 0.0006(2) 0.0002(2)
Ti6 0.0147(3) 0.0237(4) 0.0112(3) -0.0002(3) 0.0004(2) 0.0002(3)
Cl5 0.0207(4) 0.0299(5) 0.0123(4) 0.0027(4) 0.0006(3) 0.0010(4)
Cl6 0.0160(4) 0.0328(5) 0.0201(4) -0.0020(4) 0.0036(3) -0.0004(4)
Cl7 0.0216(4) 0.0367(6) 0.0212(4) 0.0011(4) 0.0077(3) 0.0071(4)
Cl8 0.0260(5) 0.0421(6) 0.0141(4) -0.0019(4) -0.0045(3) 0.0021(4)
O1I 0.0150(12) 0.0283(15) 0.0095(11) 0.0004(10) -0.0001(8) -0.0025(10)
C1I 0.0155(17) 0.034(2) 0.0169(17) 0.0036(16) -0.0007(13) -0.0016(15)
C2I 0.0209(19) 0.037(2) 0.0162(17) 0.0002(17) -0.0013(14) -0.0021(16)
O2I 0.0308(15) 0.0286(16) 0.0160(13) -0.0046(12) -0.0006(10) -0.0056(12)
C3I 0.043(3) 0.032(3) 0.025(2) -0.0045(19) -0.0036(17) -0.0029(19)
O1J 0.0176(12) 0.0219(14) 0.0140(11) -0.0004(10) 0.0028(9) 0.0010(10)
C1J 0.0241(19) 0.023(2) 0.0176(17) -0.0001(16) 0.0002(14) -0.0008(15)
C2J 0.0256(19) 0.028(2) 0.0192(18) -0.0011(16) -0.0011(14) -0.0012(16)
O2J 0.0389(16) 0.0227(16) 0.0307(15) -0.0004(13) 0.0025(12) 0.0030(12)
C3J 0.040(3) 0.031(3) 0.060(3) -0.014(3) -0.015(2) 0.009(2)
O1K 0.0153(12) 0.0217(14) 0.0171(12) 0.0004(11) 0.0016(9) 0.0029(10)
C1K 0.0223(19) 0.027(2) 0.0214(18) 0.0008(17) -0.0017(14) 0.0046(16)
C2K 0.033(2) 0.029(2) 0.0226(19) 0.0023(18) -0.0014(16) 0.0047(18)
O2K 0.067(2) 0.0235(17) 0.0278(16) -0.0053(14) -0.0083(14) 0.0002(15)
C3K 0.092(4) 0.025(3) 0.043(3) -0.008(2) -0.025(3) 0.004(3)
O1L 0.0289(14) 0.0253(15) 0.0149(12) -0.0048(11) 0.0053(10) -0.0026(11)
C1L 0.033(2) 0.031(2) 0.0233(19) -0.0069(18) 0.0124(16) -0.0019(18)
C2L 0.035(2) 0.031(2) 0.0155(17) 0.0001(17) 0.0069(15) 0.0013(17)
O2L 0.0269(14) 0.0296(16) 0.0208(13) -0.0023(12) -0.0011(10) -0.0031(12)
C3L 0.034(2) 0.042(3) 0.027(2) -0.012(2) 0.0029(17) -0.006(2)
O1M 0.0275(14) 0.0289(16) 0.0137(12) 0.0020(11) 0.0039(10) -0.0065(11)
C1M 0.029(2) 0.035(2) 0.0154(17) -0.0016(17) 0.0071(14) -0.0073(17)
C2M 0.041(2) 0.036(3) 0.0181(19) 0.0015(18) 0.0065(16) -0.0078(19)
O2M 0.057(2) 0.0302(18) 0.0269(16) -0.0020(14) 0.0068(13) -0.0094(15)
C3M 0.061(3) 0.032(3) 0.059(3) -0.001(3) 0.023(3) -0.007(2)
Ti7 0.0169(3) 0.0219(4) 0.0149(3) 0.0005(3) 0.0033(2) -0.0004(3)
Ti8 0.0196(3) 0.0283(4) 0.0173(3) 0.0063(3) 0.0058(2) 0.0053(3)
Cl9 0.0259(5) 0.0375(6) 0.0193(4) -0.0078(4) 0.0021(3) -0.0024(4)
Cl10 0.0181(4) 0.0461(7) 0.0239(5) -0.0047(4) 0.0049(3) 0.0035(4)
Cl11 0.0330(5) 0.0411(6) 0.0177(4) 0.0055(4) 0.0025(4) 0.0083(4)
Cl12 0.0231(5) 0.0784(10) 0.0472(7) 0.0402(7) 0.0053(4) -0.0057(5)
O1N 0.0209(13) 0.0239(15) 0.0184(12) 0.0023(11) 0.0031(9) 0.0024(10)
C1N 0.046(3) 0.021(2) 0.045(3) 0.001(2) 0.008(2) 0.0025(19)
C2N 0.101(10) 0.019(4) 0.051(4) 0.015(3) -0.034(4) -0.012(5)
O2N 0.037(3) 0.032(2) 0.045(3) 0.012(2) -0.0116(18) -0.006(2)
C3N 0.051(11) 0.076(5) 0.115(11) 0.006(7) 0.003(5) 0.035(8)
C2NN 0.101(10) 0.019(4) 0.051(4) 0.015(3) -0.034(4) -0.012(5)
O2NN 0.037(3) 0.032(2) 0.045(3) 0.012(2) -0.0116(18) -0.006(2)
C3NN 0.051(11) 0.076(5) 0.115(11) 0.006(7) 0.003(5) 0.035(8)
O1O 0.0152(12) 0.0309(16) 0.0164(12) 0.0044(11) 0.0021(9) 0.0020(11)
C1O 0.0188(18) 0.033(2) 0.0212(18) 0.0027(17) -0.0019(14) 0.0003(16)
C2O 0.021(3) 0.033(3) 0.022(3) 0.006(2) 0.0030(18) 0.008(2)
O2O 0.0261(18) 0.032(2) 0.035(2) 0.0078(18) 0.0034(15) 0.0038(16)
C3O 0.042(3) 0.027(3) 0.070(4) 0.004(3) 0.000(3) 0.008(3)
C2OO 0.021(3) 0.033(3) 0.022(3) 0.006(2) 0.0030(18) 0.008(2)
O2OO 0.049(9) 0.023(8) 0.040(9) 0.011(7) 0.003(7) 0.015(7)
C3OO 0.042(3) 0.027(3) 0.070(4) 0.004(3) 0.000(3) 0.008(3)
O1P 0.0212(13) 0.0285(16) 0.0173(12) -0.0017(11) 0.0049(9) -0.0005(11)
C1P 0.032(2) 0.042(2) 0.010(3) -0.008(3) 0.006(2) -0.0080(18)
C2P 0.032(2) 0.042(2) 0.010(3) -0.008(3) 0.006(2) -0.0080(18)
O2P 0.041(2) 0.023(2) 0.026(2) 0.0032(17) -0.0016(16) 0.0061(17)
C3P 0.069(5) 0.026(4) 0.082(6) 0.019(4) 0.000(4) 0.009(3)
C1PP 0.032(2) 0.042(2) 0.010(3) -0.008(3) 0.006(2) -0.0080(18)
C2PP 0.032(2) 0.042(2) 0.010(3) -0.008(3) 0.006(2) -0.0080(18)
O2PP 0.041(2) 0.023(2) 0.026(2) 0.0032(17) -0.0016(16) 0.0061(17)
C3PP 0.069(5) 0.026(4) 0.082(6) 0.019(4) 0.000(4) 0.009(3)
O1R 0.0443(17) 0.0242(16) 0.0250(14) 0.0049(13) 0.0179(12) 0.0034(13)
C1R 0.065(3) 0.036(3) 0.040(3) 0.017(2) 0.035(2) 0.014(2)
C2R 0.051(3) 0.037(3) 0.039(3) 0.015(2) 0.013(2) -0.010(2)
O2R 0.054(2) 0.0290(18) 0.0344(17) -0.0043(15) -0.0054(14) -0.0006(15)
C3R 0.081(4) 0.049(4) 0.039(3) -0.007(3) -0.009(3) -0.008(3)
O1S 0.064(2) 0.039(2) 0.0301(16) 0.0102(15) 0.0313(14) 0.0246(16)
C1S 0.062(9) 0.033(7) 0.026(6) 0.004(4) 0.028(5) 0.017(5)
C2S 0.066(7) 0.039(3) 0.030(4) 0.000(2) 0.009(3) 0.027(3)
O2S 0.051(3) 0.032(3) 0.040(3) -0.006(2) -0.008(2) 0.013(2)
C3S 0.066(7) 0.039(3) 0.030(4) 0.000(2) 0.009(3) 0.027(3)
C1SS 0.062(9) 0.033(7) 0.026(6) 0.004(4) 0.028(5) 0.017(5)
C2SS 0.066(7) 0.039(3) 0.030(4) 0.000(2) 0.009(3) 0.027(3)
O2SS 0.050(6) 0.034(5) 0.035(5) -0.019(4) -0.029(4) 0.022(4)
C3SS 0.066(7) 0.039(3) 0.030(4) 0.000(2) 0.009(3) 0.027(3)
C1U 0.068(4) 0.073(5) 0.063(4) 0.002(4) -0.016(3) 0.020(3)
C2U 0.050(4) 0.135(7) 0.080(5) -0.077(5) 0.008(3) -0.011(4)
C3U 0.115(6) 0.067(5) 0.072(5) 0.017(4) -0.039(4) -0.034(4)

loop_
_atom_type_symbol
_atom_type_description
_atom_type_scat_dispersion_real
_atom_type_scat_dispersion_imag
_atom_type_scat_source
C C 0.0033 0.0016 'International Tables Vol C Tables 4.2.6.8 and 6.1.1.4'
H H 0.0000 0.0000 'International Tables Vol C Tables 4.2.6.8 and 6.1.1.4'
O O 0.0106 0.0060 'International Tables Vol C Tables 4.2.6.8 and 6.1.1.4'
Al Al 0.0645 0.0514 'International Tables Vol C Tables 4.2.6.8 and 6.1.1.4'
Cl Cl 0.1484 0.1585 'International Tables Vol C Tables 4.2.6.8 and 6.1.1.4'
Ti Ti 0.2776 0.4457 'International Tables Vol C Tables 4.2.6.8 and 6.1.1.4'

loop_
_geom_angle_atom_site_label_1
_geom_angle_atom_site_label_2
_geom_angle_atom_site_label_3
_geom_angle
_geom_angle_site_symmetry_1
O1B Al1 O1C 176.06(13) .
O1B Al1 O1D 104.39(12) .
O1C Al1 O1D 79.45(12) .
O1B Al1 O1A 78.31(12) .
O1C Al1 O1A 102.03(12) .
O1D Al1 O1A 100.04(12) .
O1B Al1 O2B 79.60(12) .
O1C Al1 O2B 99.75(12) .
O1D Al1 O2B 89.07(11) .
O1A Al1 O2B 157.58(14) .
O1B Al1 O2C 95.85(12) .
O1C Al1 O2C 80.22(12) .
O1D Al1 O2C 157.88(13) .
O1A Al1 O2C 92.63(11) .
O2B Al1 O2C 85.86(11) .
O1B Al1 Ti2 143.39(9) .
O1C Al1 Ti2 40.44(8) .
O1D Al1 Ti2 39.02(8) .
O1A Al1 Ti2 104.54(10) .
O2B Al1 Ti2 95.45(10) .
O2C Al1 Ti2 120.14(10) .
O1B Al1 Ti1 39.79(8) .
O1C Al1 Ti1 140.84(9) .
O1D Al1 Ti1 101.78(9) .
O1A Al1 Ti1 38.86(8) .
O2B Al1 Ti1 119.35(10) .
O2C Al1 Ti1 99.46(9) .
Ti2 Al1 Ti1 129.27(4) .
O1A Ti1 O1B 69.44(10) .
O1A Ti1 O2A 74.16(10) .
O1B Ti1 O2A 134.00(10) .
O1A Ti1 C31 140.06(14) .
O1B Ti1 C31 136.27(12) .
O2A Ti1 C31 89.71(12) .
O1A Ti1 C21 105.23(13) .
O1B Ti1 C21 135.65(12) .
O2A Ti1 C21 80.35(11) .
C31 Ti1 C21 35.09(15) .
O1A Ti1 C41 146.24(13) .
O1B Ti1 C41 101.10(12) .
O2A Ti1 C41 124.62(12) .
C31 Ti1 C41 35.31(13) .
C21 Ti1 C41 58.06(14) .
O1A Ti1 C11 91.46(13) .
O1B Ti1 C11 101.14(12) .
O2A Ti1 C11 107.03(12) .
C31 Ti1 C11 58.13(15) .
C21 Ti1 C11 34.66(13) .
C41 Ti1 C11 57.66(15) .
O1A Ti1 C51 112.13(13) .
O1B Ti1 C51 83.21(11) .
O2A Ti1 C51 137.54(12) .
C31 Ti1 C51 57.78(13) .
C21 Ti1 C51 57.26(13) .
C41 Ti1 C51 34.37(14) .
C11 Ti1 C51 34.29(14) .
O1A Ti1 Cl1 121.48(8) .
O1B Ti1 Cl1 88.94(8) .
O2A Ti1 Cl1 86.80(8) .
C31 Ti1 Cl1 92.98(12) .
C21 Ti1 Cl1 125.66(11) .
C41 Ti1 Cl1 89.60(12) .
C11 Ti1 Cl1 146.91(11) .
C51 Ti1 Cl1 118.51(11) .
O1A Ti1 Al1 34.93(7) .
O1B Ti1 Al1 34.80(8) .
O2A Ti1 Al1 106.53(8) .
C31 Ti1 Al1 151.54(10) .
C21 Ti1 Al1 123.54(11) .
C41 Ti1 Al1 126.05(10) .
C11 Ti1 Al1 94.27(10) .
C51 Ti1 Al1 95.95(10) .
Cl1 Ti1 Al1 110.76(4) .
O1D Ti2 O1C 69.94(10) .
O1D Ti2 O2D 75.00(10) .
O1C Ti2 O2D 131.84(12) .
O1D Ti2 C42 135.94(15) .
O1C Ti2 C42 139.87(14) .
O2D Ti2 C42 88.20(15) .
O1D Ti2 C32 101.68(15) .
O1C Ti2 C32 135.10(13) .
O2D Ti2 C32 83.20(13) .
C42 Ti2 C32 35.02(17) .
O1D Ti2 C52 147.39(14) .
O1C Ti2 C52 105.56(15) .
O2D Ti2 C52 121.57(16) .
C42 Ti2 C52 34.79(16) .
C32 Ti2 C52 57.67(17) .
O1D Ti2 C22 91.26(13) .
O1C Ti2 C22 100.43(13) .
O2D Ti2 C22 112.48(14) .
C42 Ti2 C22 57.74(16) .
C32 Ti2 C22 34.69(15) .
C52 Ti2 C22 57.07(16) .
O1D Ti2 C12 114.60(14) .
O1C Ti2 C12 85.40(13) .
O2D Ti2 C12 140.16(14) .
C42 Ti2 C12 57.32(16) .
C32 Ti2 C12 57.24(15) .
C52 Ti2 C12 34.05(16) .
C22 Ti2 C12 34.14(15) .
O1D Ti2 Cl2 124.62(8) .
O1C Ti2 Cl2 87.97(8) .
O2D Ti2 Cl2 85.67(8) .
C42 Ti2 Cl2 93.42(13) .
C32 Ti2 Cl2 127.24(13) .
C52 Ti2 Cl2 86.50(12) .
C22 Ti2 Cl2 143.57(12) .
C12 Ti2 Cl2 113.24(12) .
O1D Ti2 Al1 34.86(7) .
O1C Ti2 Al1 35.08(7) .
O2D Ti2 Al1 104.26(9) .
C42 Ti2 Al1 154.94(12) .
C32 Ti2 Al1 123.82(13) .
C52 Ti2 Al1 132.83(13) .
C22 Ti2 Al1 97.23(12) .
C12 Ti2 Al1 102.00(12) .
Cl2 Ti2 Al1 108.92(4) .
C1A O1A Al1 136.1(2) .
C1A O1A Ti1 117.7(2) .
Al1 O1A Ti1 106.20(12) .
O1A C1A C2A 107.1(3) .
O1A C1A H1A1 110.3 .
C2A C1A H1A1 110.3 .
O1A C1A H1A2 110.3 .
C2A C1A H1A2 110.3 .
H1A1 C1A H1A2 108.6 .
O2A C2A C1A 106.0(3) .
O2A C2A H2A1 110.5 .
C1A C2A H2A1 110.5 .
O2A C2A H2A2 110.5 .
C1A C2A H2A2 110.5 .
H2A1 C2A H2A2 108.7 .
C2A O2A C3A 113.4(3) .
C2A O2A Ti1 114.5(2) .
C3A O2A Ti1 125.7(2) .
O2A C3A H3A1 109.5 .
O2A C3A H3A2 109.5 .
H3A1 C3A H3A2 109.5 .
O2A C3A H3A3 109.5 .
H3A1 C3A H3A3 109.5 .
H3A2 C3A H3A3 109.5 .
C1B O1B Al1 121.7(2) .
C1B O1B Ti1 132.6(2) .
Al1 O1B Ti1 105.41(12) .
O1B C1B C2B 106.8(3) .
O1B C1B H1B1 110.4 .
C2B C1B H1B1 110.4 .
O1B C1B H1B2 110.4 .
C2B C1B H1B2 110.4 .
H1B1 C1B H1B2 108.6 .
O2B C2B C1B 105.3(3) .
O2B C2B H2B1 110.7 .
C1B C2B H2B1 110.7 .
O2B C2B H2B2 110.7 .
C1B C2B H2B2 110.7 .
H2B1 C2B H2B2 108.8 .
C2B O2B C3B 112.0(3) .
C2B O2B Al1 112.7(2) .
C3B O2B Al1 124.5(2) .
O2B C3B H3B1 109.5 .
O2B C3B H3B2 109.5 .
H3B1 C3B H3B2 109.5 .
O2B C3B H3B3 109.5 .
H3B1 C3B H3B3 109.5 .
H3B2 C3B H3B3 109.5 .
C1C O1C Al1 121.0(3) .
C1C O1C Ti2 132.4(3) .
Al1 O1C Ti2 104.49(11) .
O1C C1C C2C 107.7(3) .
O1C C1C H1C1 110.2 .
C2C C1C H1C1 110.2 .
O1C C1C H1C2 110.2 .
C2C C1C H1C2 110.2 .
H1C1 C1C H1C2 108.5 .
O2C C2C C1C 106.9(3) .
O2C C2C H2C1 110.3 .
C1C C2C H2C1 110.3 .
O2C C2C H2C2 110.3 .
C1C C2C H2C2 110.3 .
H2C1 C2C H2C2 108.6 .
C3C O2C C2C 111.8(3) .
C3C O2C Al1 126.9(2) .
C2C O2C Al1 112.4(2) .
O2C C3C H3C1 109.5 .
O2C C3C H3C2 109.5 .
H3C1 C3C H3C2 109.5 .
O2C C3C H3C3 109.5 .
H3C1 C3C H3C3 109.5 .
H3C2 C3C H3C3 109.5 .
C1D O1D Al1 130.2(3) .
C1D O1D Ti2 119.0(2) .
Al1 O1D Ti2 106.12(11) .
O1D C1D C2D 108.3(3) .
O1D C1D H1D1 110.0 .
C2D C1D H1D1 110.0 .
O1D C1D H1D2 110.0 .
C2D C1D H1D2 110.0 .
H1D1 C1D H1D2 108.4 .
O2D C2D C1D 106.2(3) .
O2D C2D H2D1 110.5 .
C1D C2D H2D1 110.5 .
O2D C2D H2D2 110.5 .
C1D C2D H2D2 110.5 .
H2D1 C2D H2D2 108.7 .
C3D O2D C2D 111.4(3) .
C3D O2D Ti2 127.5(3) .
C2D O2D Ti2 113.4(2) .
O2D C3D H3D1 109.5 .
O2D C3D H3D2 109.5 .
H3D1 C3D H3D2 109.5 .
O2D C3D H3D3 109.5 .
H3D1 C3D H3D3 109.5 .
H3D2 C3D H3D3 109.5 .
C51 C11 C21 107.8(4) .
C51 C11 Ti1 73.4(2) .
C21 C11 Ti1 71.8(2) .
C51 C11 H11 126.1 .
C21 C11 H11 126.1 .
Ti1 C11 H11 120.5 .
C11 C21 C31 108.2(4) .
C11 C21 Ti1 73.6(2) .
C31 C21 Ti1 71.4(2) .
C11 C21 H21 125.9 .
C31 C21 H21 125.9 .
Ti1 C21 H21 120.9 .
C21 C31 C41 107.6(4) .
C21 C31 Ti1 73.5(2) .
C41 C31 Ti1 73.4(2) .
C21 C31 H31 126.2 .
C41 C31 H31 126.2 .
Ti1 C31 H31 118.8 .
C51 C41 C31 107.7(4) .
C51 C41 Ti1 74.2(2) .
C31 C41 Ti1 71.3(2) .
C51 C41 H41 126.1 .
C31 C41 H41 126.1 .
Ti1 C41 H41 120.2 .
C41 C51 C11 108.7(3) .
C41 C51 Ti1 71.4(2) .
C11 C51 Ti1 72.3(2) .
C41 C51 H51 125.7 .
C11 C51 H51 125.7 .
Ti1 C51 H51 122.3 .
C52 C12 C22 108.2(4) .
C52 C12 Ti2 71.9(3) .
C22 C12 Ti2 71.9(2) .
C52 C12 H12 125.9 .
C22 C12 H12 125.9 .
Ti2 C12 H12 122.0 .
C12 C22 C32 108.2(4) .
C12 C22 Ti2 74.0(2) .
C32 C22 Ti2 71.7(2) .
C12 C22 H22 125.9 .
C32 C22 H22 125.9 .
Ti2 C22 H22 120.2 .
C22 C32 C42 107.8(4) .
C22 C32 Ti2 73.6(2) .
C42 C32 Ti2 72.4(3) .
C22 C32 H32 126.1 .
C42 C32 H32 126.1 .
Ti2 C32 H32 119.7 .
C52 C42 C32 107.5(4) .
C52 C42 Ti2 73.6(3) .
C32 C42 Ti2 72.5(3) .
C52 C42 H42 126.3 .
C32 C42 H42 126.3 .
Ti2 C42 H42 119.5 .
C12 C52 C42 108.3(4) .
C12 C52 Ti2 74.0(3) .
C42 C52 Ti2 71.6(3) .
C12 C52 H52 125.8 .
C42 C52 H52 125.8 .
Ti2 C52 H52 120.3 .
O1F Al2 O1G 175.57(12) .
O1F Al2 O1E 78.52(11) .
O1G Al2 O1E 104.14(12) .
O1F Al2 O1H 105.19(12) .
O1G Al2 O1H 77.99(12) .
O1E Al2 O1H 99.75(11) .
O1F Al2 O2F 79.74(11) .
O1G Al2 O2F 97.24(12) .
O1E Al2 O2F 157.61(13) .
O1H Al2 O2F 91.01(11) .
O1F Al2 O2G 97.32(12) .
O1G Al2 O2G 79.27(12) .
O1E Al2 O2G 89.41(11) .
O1H Al2 O2G 156.95(13) .
O2F Al2 O2G 88.11(11) .
O1F Al2 Ti3 39.95(8) .
O1G Al2 Ti3 142.94(9) .
O1E Al2 Ti3 38.83(8) .
O1H Al2 Ti3 102.66(9) .
O2F Al2 Ti3 119.68(9) .
O2G Al2 Ti3 97.74(9) .
O1F Al2 Ti4 143.47(9) .
O1G Al2 Ti4 39.96(8) .
O1E Al2 Ti4 101.42(8) .
O1H Al2 Ti4 38.37(8) .
O2F Al2 Ti4 99.19(9) .
O2G Al2 Ti4 119.20(9) .
Ti3 Al2 Ti4 127.22(4) .
O1E Ti3 O1F 69.29(10) .
O1E Ti3 O2E 74.66(10) .
O1F Ti3 O2E 134.07(11) .
O1E Ti3 C23 144.22(12) .
O1F Ti3 C23 97.30(12) .
O2E Ti3 C23 128.32(13) .
O1E Ti3 C33 109.92(12) .
O1F Ti3 C33 85.12(12) .
O2E Ti3 C33 134.64(12) .
C23 Ti3 C33 34.40(13) .
O1E Ti3 C13 146.94(12) .
O1F Ti3 C13 131.96(12) .
O2E Ti3 C13 93.46(12) .
C23 Ti3 C13 34.86(13) .
C33 Ti3 C13 57.38(14) .
O1E Ti3 C43 94.28(13) .
O1F Ti3 C43 108.40(14) .
O2E Ti3 C43 101.64(14) .
C23 Ti3 C43 57.46(14) .
C33 Ti3 C43 34.51(14) .
C13 Ti3 C43 57.36(15) .
O1E Ti3 C53 112.59(14) .
O1F Ti3 C53 140.94(13) .
O2E Ti3 C53 79.24(13) .
C23 Ti3 C53 57.26(14) .
C33 Ti3 C53 56.88(14) .
C13 Ti3 C53 34.36(15) .
C43 Ti3 C53 34.16(15) .
O1E Ti3 Cl3 119.72(8) .
O1F Ti3 Cl3 87.84(7) .
O2E Ti3 Cl3 86.07(8) .
C23 Ti3 Cl3 91.58(10) .
C33 Ti3 Cl3 123.18(11) .
C13 Ti3 Cl3 89.30(11) .
C43 Ti3 Cl3 145.89(12) .
C53 Ti3 Cl3 118.97(13) .
O1E Ti3 Al2 34.85(7) .
O1F Ti3 Al2 34.66(7) .
O2E Ti3 Al2 106.68(8) .
C23 Ti3 Al2 122.67(10) .
C33 Ti3 Al2 96.17(11) .
C13 Ti3 Al2 153.52(10) .
C43 Ti3 Al2 100.87(12) .
C53 Ti3 Al2 132.31(12) .
Cl3 Ti3 Al2 108.68(4) .
O1H Ti4 O1G 69.41(10) .
O1H Ti4 O2H 75.79(10) .
O1G Ti4 O2H 135.82(10) .
O1H Ti4 C14 141.37(13) .
O1G Ti4 C14 136.26(12) .
O2H Ti4 C14 87.82(12) .
O1H Ti4 C54 147.21(12) .
O1G Ti4 C54 101.03(12) .
O2H Ti4 C54 122.73(12) .
C14 Ti4 C54 35.31(13) .
O1H Ti4 C24 107.02(13) .
O1G Ti4 C24 137.09(12) .
O2H Ti4 C24 78.52(11) .
C14 Ti4 C24 34.61(14) .
C54 Ti4 C24 57.90(14) .
O1H Ti4 C34 92.74(12) .
O1G Ti4 C34 102.70(11) .
O2H Ti4 C34 105.36(12) .
C14 Ti4 C34 57.85(13) .
C54 Ti4 C34 57.81(14) .
C24 Ti4 C34 34.65(12) .
O1H Ti4 C44 112.86(12) .
O1G Ti4 C44 83.81(12) .
O2H Ti4 C44 135.86(12) .
C14 Ti4 C44 57.79(13) .
C54 Ti4 C44 34.51(13) .
C24 Ti4 C44 57.40(13) .
C34 Ti4 C44 34.56(13) .
O1H Ti4 Cl4 119.98(8) .
O1G Ti4 Cl4 88.59(8) .
O2H Ti4 Cl4 85.88(8) .
C14 Ti4 Cl4 92.80(11) .
C54 Ti4 Cl4 90.05(11) .
C24 Ti4 Cl4 124.63(11) .
C34 Ti4 Cl4 147.24(10) .
C44 Ti4 Cl4 119.45(11) .
O1H Ti4 Al2 35.02(7) .
O1G Ti4 Al2 34.68(8) .
O2H Ti4 Al2 108.40(7) .
C14 Ti4 Al2 152.75(10) .
C54 Ti4 Al2 126.41(10) .
C24 Ti4 Al2 125.68(11) .
C34 Ti4 Al2 96.03(10) .
C44 Ti4 Al2 96.71(10) .
Cl4 Ti4 Al2 109.68(4) .
C1E O1E Al2 132.1(2) .
C1E O1E Ti3 119.9(2) .
Al2 O1E Ti3 106.31(11) .
O1E C1E C2E 108.2(3) .
O1E C1E H1E1 110.1 .
C2E C1E H1E1 110.1 .
O1E C1E H1E2 110.1 .
C2E C1E H1E2 110.1 .
H1E1 C1E H1E2 108.4 .
O2E C2E C1E 105.8(3) .
O2E C2E H2E1 110.6 .
C1E C2E H2E1 110.6 .
O2E C2E H2E2 110.6 .
C1E C2E H2E2 110.6 .
H2E1 C2E H2E2 108.7 .
C2E O2E C3E 112.5(3) .
C2E O2E Ti3 114.5(2) .
C3E O2E Ti3 127.3(2) .
O2E C3E H3E1 109.5 .
O2E C3E H3E2 109.5 .
H3E1 C3E H3E2 109.5 .
O2E C3E H3E3 109.5 .
H3E1 C3E H3E3 109.5 .
H3E2 C3E H3E3 109.5 .
C1F O1F Al2 121.9(2) .
C1F O1F Ti3 132.4(2) .
Al2 O1F Ti3 105.39(11) .
O1F C1F C2F 107.5(3) .
O1F C1F H1F1 110.2 .
C2F C1F H1F1 110.2 .
O1F C1F H1F2 110.2 .
C2F C1F H1F2 110.2 .
H1F1 C1F H1F2 108.5 .
O2F C2F C1F 105.6(3) .
O2F C2F H2F1 110.6 .
C1F C2F H2F1 110.6 .
O2F C2F H2F2 110.6 .
C1F C2F H2F2 110.6 .
H2F1 C2F H2F2 108.8 .
C3F O2F C2F 114.2(3) .
C3F O2F Al2 131.1(2) .
C2F O2F Al2 114.2(2) .
O2F C3F H3F1 109.5 .
O2F C3F H3F2 109.5 .
H3F1 C3F H3F2 109.5 .
O2F C3F H3F3 109.5 .
H3F1 C3F H3F3 109.5 .
H3F2 C3F H3F3 109.5 .
C1G O1G Al2 122.2(2) .
C1G O1G Ti4 132.1(2) .
Al2 O1G Ti4 105.36(12) .
O1G C1G C2G 107.4(3) .
O1G C1G H1G1 110.2 .
C2G C1G H1G1 110.2 .
O1G C1G H1G2 110.2 .
C2G C1G H1G2 110.2 .
H1G1 C1G H1G2 108.5 .
O2G C2G C1G 105.0(3) .
O2G C2G H2G1 110.7 .
C1G C2G H2G1 110.7 .
O2G C2G H2G2 110.7 .
C1G C2G H2G2 110.7 .
H2G1 C2G H2G2 108.8 .
C3G O2G C2G 112.0(3) .
C3G O2G Al2 130.7(3) .
C2G O2G Al2 112.7(2) .
O2G C3G H3G1 109.5 .
O2G C3G H3G2 109.5 .
H3G1 C3G H3G2 109.5 .
O2G C3G H3G3 109.5 .
H3G1 C3G H3G3 109.5 .
H3G2 C3G H3G3 109.5 .
C1H O1H Al2 134.4(2) .
C1H O1H Ti4 118.4(2) .
Al2 O1H Ti4 106.61(12) .
O1H C1H C2H 107.6(3) .
O1H C1H H1H1 110.2 .
C2H C1H H1H1 110.2 .
O1H C1H H1H2 110.2 .
C2H C1H H1H2 110.2 .
H1H1 C1H H1H2 108.5 .
O2H C2H C1H 106.5(3) .
O2H C2H H2H1 110.4 .
C1H C2H H2H1 110.4 .
O2H C2H H2H2 110.4 .
C1H C2H H2H2 110.4 .
H2H1 C2H H2H2 108.6 .
C3H O2H C2H 111.5(3) .
C3H O2H Ti4 125.4(2) .
C2H O2H Ti4 112.15(19) .
O2H C3H H3H1 109.5 .
O2H C3H H3H2 109.5 .
H3H1 C3H H3H2 109.5 .
O2H C3H H3H3 109.5 .
H3H1 C3H H3H3 109.5 .
H3H2 C3H H3H3 109.5 .
C53 C13 C23 107.2(4) .
C53 C13 Ti3 73.2(3) .
C23 C13 Ti3 72.0(2) .
C53 C13 H13 126.4 .
C23 C13 H13 126.4 .
Ti3 C13 H13 120.3 .
C33 C23 C13 108.0(4) .
C33 C23 Ti3 73.3(2) .
C13 C23 Ti3 73.1(2) .
C33 C23 H23 126.0 .
C13 C23 H23 126.0 .
Ti3 C23 H23 119.4 .
C23 C33 C43 108.4(4) .
C23 C33 Ti3 72.3(2) .
C43 C33 Ti3 73.0(2) .
C23 C33 H33 125.8 .
C43 C33 H33 125.8 .
Ti3 C33 H33 120.6 .
C53 C43 C33 107.5(4) .
C53 C43 Ti3 73.0(2) .
C33 C43 Ti3 72.4(2) .
C53 C43 H43 126.3 .
C33 C43 H43 126.3 .
Ti3 C43 H43 120.1 .
C43 C53 C13 108.9(4) .
C43 C53 Ti3 72.8(2) .
C13 C53 Ti3 72.5(2) .
C43 C53 H53 125.5 .
C13 C53 H53 125.5 .
Ti3 C53 H53 120.9 .
C24 C14 C54 108.0(3) .
C24 C14 Ti4 73.7(2) .
C54 C14 Ti4 73.0(2) .
C24 C14 H14 126.0 .
C54 C14 H14 126.0 .
Ti4 C14 H14 119.2 .
C14 C24 C34 108.6(4) .
C14 C24 Ti4 71.7(2) .
C34 C24 Ti4 73.5(2) .
C14 C24 H24 125.7 .
C34 C24 H24 125.7 .
Ti4 C24 H24 120.8 .
C24 C34 C44 107.4(4) .
C24 C34 Ti4 71.8(2) .
C44 C34 Ti4 73.0(2) .
C24 C34 H34 126.3 .
C44 C34 H34 126.3 .
Ti4 C34 H34 120.7 .
C54 C44 C34 108.3(3) .
C54 C44 Ti4 71.3(2) .
C34 C44 Ti4 72.4(2) .
C54 C44 H44 125.9 .
C34 C44 H44 125.9 .
Ti4 C44 H44 122.0 .
C44 C54 C14 107.6(4) .
C44 C54 Ti4 74.1(2) .
C14 C54 Ti4 71.7(2) .
C44 C54 H54 126.2 .
C14 C54 H54 126.2 .
Ti4 C54 H54 119.8 .
O1I Ti5 O1J 84.78(10) .
O1I Ti5 O1K 82.86(10) .
O1J Ti5 O1K 84.30(10) .
O1I Ti5 O1L 89.08(10) .
O1J Ti5 O1L 167.67(10) .
O1K Ti5 O1L 84.33(10) .
O1I Ti5 Cl5 90.79(8) .
O1J Ti5 Cl5 99.41(8) .
O1K Ti5 Cl5 172.35(8) .
O1L Ti5 Cl5 91.33(8) .
O1I Ti5 Cl6 175.94(8) .
O1J Ti5 Cl6 96.02(7) .
O1K Ti5 Cl6 93.26(7) .
O1L Ti5 Cl6 89.38(7) .
Cl5 Ti5 Cl6 93.00(4) .
O1I Ti5 Ti6 50.34(7) .
O1J Ti5 Ti6 50.59(7) .
O1K Ti5 Ti6 50.83(7) .
O1L Ti5 Ti6 117.69(7) .
Cl5 Ti5 Ti6 127.11(4) .
Cl6 Ti5 Ti6 127.57(4) .
O1I Ti6 O1J 85.15(10) .
O1I Ti6 O1K 83.08(10) .
O1J Ti6 O1K 84.43(10) .
O1I Ti6 O1M 83.47(10) .
O1J Ti6 O1M 167.98(10) .
O1K Ti6 O1M 90.34(11) .
O1I Ti6 Cl7 92.08(8) .
O1J Ti6 Cl7 93.62(8) .
O1K Ti6 Cl7 174.91(8) .
O1M Ti6 Cl7 90.67(8) .
O1I Ti6 Cl8 171.76(9) .
O1J Ti6 Cl8 100.48(8) .
O1K Ti6 Cl8 91.44(8) .
O1M Ti6 Cl8 90.44(7) .
Cl7 Ti6 Cl8 93.54(4) .
O1I Ti6 Ti5 50.65(7) .
O1J Ti6 Ti5 50.77(7) .
O1K Ti6 Ti5 50.82(7) .
O1M Ti6 Ti5 117.99(7) .
Cl7 Ti6 Ti5 124.56(4) .
Cl8 Ti6 Ti5 129.18(4) .
C1I O1I Ti6 137.9(2) .
C1I O1I Ti5 141.7(2) .
Ti6 O1I Ti5 79.01(9) .
O1I C1I C2I 110.8(3) .
O1I C1I H1I1 109.5 .
C2I C1I H1I1 109.5 .
O1I C1I H1I2 109.5 .
C2I C1I H1I2 109.5 .
H1I1 C1I H1I2 108.1 .
O2I C2I C1I 109.4(3) .
O2I C2I H2I1 109.8 .
C1I C2I H2I1 109.8 .
O2I C2I H2I2 109.8 .
C1I C2I H2I2 109.8 .
H2I1 C2I H2I2 108.2 .
C2I O2I C3I 111.9(3) .
O2I C3I H3I1 109.5 .
O2I C3I H3I2 109.5 .
H3I1 C3I H3I2 109.5 .
O2I C3I H3I3 109.5 .
H3I1 C3I H3I3 109.5 .
H3I2 C3I H3I3 109.5 .
C1J O1J Ti6 139.0(2) .
C1J O1J Ti5 140.7(2) .
Ti6 O1J Ti5 78.65(10) .
O1J C1J C2J 110.4(3) .
O1J C1J H1J1 109.6 .
C2J C1J H1J1 109.6 .
O1J C1J H1J2 109.6 .
C2J C1J H1J2 109.6 .
H1J1 C1J H1J2 108.1 .
O2J C2J C1J 112.9(3) .
O2J C2J H2J1 109.0 .
C1J C2J H2J1 109.0 .
O2J C2J H2J2 109.0 .
C1J C2J H2J2 109.0 .
H2J1 C2J H2J2 107.8 .
C3J O2J C2J 112.5(3) .
O2J C3J H3J1 109.5 .
O2J C3J H3J2 109.5 .
H3J1 C3J H3J2 109.5 .
O2J C3J H3J3 109.5 .
H3J1 C3J H3J3 109.5 .
H3J2 C3J H3J3 109.5 .
C1K O1K Ti5 141.4(2) .
C1K O1K Ti6 138.6(2) .
Ti5 O1K Ti6 78.36(9) .
O1K C1K C2K 112.2(3) .
O1K C1K H1K1 109.2 .
C2K C1K H1K1 109.2 .
O1K C1K H1K2 109.2 .
C2K C1K H1K2 109.2 .
H1K1 C1K H1K2 107.9 .
O2K C2K C1K 108.6(3) .
O2K C2K H2K1 110.0 .
C1K C2K H2K1 110.0 .
O2K C2K H2K2 110.0 .
C1K C2K H2K2 110.0 .
H2K1 C2K H2K2 108.3 .
C3K O2K C2K 112.5(4) .
O2K C3K H3K1 109.5 .
O2K C3K H3K2 109.5 .
H3K1 C3K H3K2 109.5 .
O2K C3K H3K3 109.5 .
H3K1 C3K H3K3 109.5 .
H3K2 C3K H3K3 109.5 .
C1L O1L Ti5 132.4(2) .
O1L C1L C2L 110.6(3) .
O1L C1L H1L1 109.5 .
C2L C1L H1L1 109.5 .
O1L C1L H1L2 109.5 .
C2L C1L H1L2 109.5 .
H1L1 C1L H1L2 108.1 .
O2L C2L C1L 108.9(3) .
O2L C2L H2L1 109.9 .
C1L C2L H2L1 109.9 .
O2L C2L H2L2 109.9 .
C1L C2L H2L2 109.9 .
H2L1 C2L H2L2 108.3 .
C2L O2L C3L 112.1(3) .
O2L C3L H3L1 109.5 .
O2L C3L H3L2 109.5 .
H3L1 C3L H3L2 109.5 .
O2L C3L H3L3 109.5 .
H3L1 C3L H3L3 109.5 .
H3L2 C3L H3L3 109.5 .
C1M O1M Ti6 132.1(2) .
O1M C1M C2M 110.4(3) .
O1M C1M H1M1 109.6 .
C2M C1M H1M1 109.6 .
O1M C1M H1M2 109.6 .
C2M C1M H1M2 109.6 .
H1M1 C1M H1M2 108.1 .
O2M C2M C1M 108.5(3) .
O2M C2M H2M1 110.0 .
C1M C2M H2M1 110.0 .
O2M C2M H2M2 110.0 .
C1M C2M H2M2 110.0 .
H2M1 C2M H2M2 108.4 .
C2M O2M C3M 112.0(4) .
O2M C3M H3M1 109.5 .
O2M C3M H3M2 109.5 .
H3M1 C3M H3M2 109.5 .
O2M C3M H3M3 109.5 .
H3M1 C3M H3M3 109.5 .
H3M2 C3M H3M3 109.5 .
O1P Ti7 O1O 82.87(10) .
O1P Ti7 O1N 85.00(11) .
O1O Ti7 O1N 84.65(10) .
O1P Ti7 O1R 91.57(11) .
O1O Ti7 O1R 83.89(11) .
O1N Ti7 O1R 168.37(10) .
O1P Ti7 Cl9 175.89(8) .
O1O Ti7 Cl9 93.13(8) .
O1N Ti7 Cl9 93.70(8) .
O1R Ti7 Cl9 88.95(9) .
O1P Ti7 Cl10 89.85(8) .
O1O Ti7 Cl10 170.67(9) .
O1N Ti7 Cl10 100.59(8) .
O1R Ti7 Cl10 90.49(8) .
Cl9 Ti7 Cl10 94.22(4) .
O1P Ti7 Ti8 50.57(7) .
O1O Ti7 Ti8 50.83(7) .
O1N Ti7 Ti8 50.74(7) .
O1R Ti7 Ti8 119.16(8) .
Cl9 Ti7 Ti8 125.85(4) .
Cl10 Ti7 Ti8 127.39(4) .
O1P Ti8 O1N 85.01(11) .
O1P Ti8 O1O 82.51(10) .
O1N Ti8 O1O 84.55(11) .
O1P Ti8 O1S 84.35(12) .
O1N Ti8 O1S 168.58(12) .
O1O Ti8 O1S 89.97(12) .
O1P Ti8 Cl11 93.38(8) .
O1N Ti8 Cl11 95.14(8) .
O1O Ti8 Cl11 175.89(8) .
O1S Ti8 Cl11 89.61(9) .
O1P Ti8 Cl12 170.46(9) .
O1N Ti8 Cl12 99.24(9) .
O1O Ti8 Cl12 89.37(8) .
O1S Ti8 Cl12 90.68(10) .
Cl11 Ti8 Cl12 94.73(5) .
O1P Ti8 Ti7 50.40(7) .
O1N Ti8 Ti7 50.93(8) .
O1O Ti8 Ti7 50.50(7) .
O1S Ti8 Ti7 118.24(9) .
Cl11 Ti8 Ti7 126.47(4) .
Cl12 Ti8 Ti7 126.62(5) .
C1N O1N Ti8 140.5(2) .
C1N O1N Ti7 134.0(2) .
Ti8 O1N Ti7 78.32(10) .
O1N C1N C2N 110.7(4) .
O1N C1N C2NN 122.1(8) .
O1N C1N H1N1 109.5 .
C2N C1N H1N1 109.5 .
O1N C1N H1N2 109.5 .
C2N C1N H1N2 109.5 .
H1N1 C1N H1N2 108.1 .
O2N C2N C1N 116.2(6) .
O2N C2N H2N1 108.2 .
C1N C2N H2N1 108.2 .
O2N C2N H2N2 108.2 .
C1N C2N H2N2 108.2 .
H2N1 C2N H2N2 107.4 .
C3N O2N C2N 117.5(15) .
O2N C3N H3N1 109.5 .
O2N C3N H3N2 109.5 .
H3N1 C3N H3N2 109.5 .
O2N C3N H3N3 109.5 .
H3N1 C3N H3N3 109.5 .
H3N2 C3N H3N3 109.5 .
O2NN C2NN C1N 105.3(10) .
O2NN C2NN H2N3 110.7 .
C1N C2NN H2N3 110.7 .
O2NN C2NN H2N4 110.7 .
C1N C2NN H2N4 110.7 .
H2N3 C2NN H2N4 108.8 .
C2NN O2NN C3NN 94(3) .
O2NN C3NN H3N4 109.5 .
O2NN C3NN H3N5 109.5 .
H3N4 C3NN H3N6 109.5 .
H3N5 C3NN H3N6 109.5 .
C1O O1O Ti7 139.1(2) .
C1O O1O Ti8 139.3(2) .
Ti7 O1O Ti8 78.66(9) .
O1O C1O C2O 112.5(4) .
O1O C1O C2OO 105.1(10) .
O1O C1O H1O1 109.3 .
C2O C1O H1O1 106.8 .
C2OO C1O H1O1 126.7 .
O1O C1O H1O2 109.3 .
C2O C1O H1O2 110.8 .
C2OO C1O H1O2 97.1 .
H1O1 C1O H1O2 108.0 .
O2O C2O C1O 108.4(4) .
O2O C2O H2O1 110.0 .
C1O C2O H2O1 110.0 .
O2O C2O H2O2 110.0 .
C1O C2O H2O2 110.0 .
H2O1 C2O H2O2 108.4 .
C3O O2O C2O 111.6(4) .
O2O C3O H3O1 109.5 .
O2O C3O H3O2 109.5 .
H3O1 C3O H3O2 109.5 .
O2O C3O H3O3 109.5 .
H3O1 C3O H3O3 109.5 .
H3O2 C3O H3O3 109.5 .
O2OO C2OO C1O 106.9(17) .
O2OO C2OO H2O3 110.3 .
C1O C2OO H2O3 110.3 .
O2OO C2OO H2O4 110.3 .
C1O C2OO H2O4 110.3 .
H2O3 C2OO H2O4 108.6 .
C2OO O2OO C3OO 111.2(19) .
O2OO C3OO H3O4 109.5 .
O2OO C3OO H3O5 109.5 .
H3O4 C3OO H3O5 109.5 .
O2OO C3OO H3O6 109.5 .
H3O4 C3OO H3O6 109.5 .
H3O5 C3OO H3O6 109.5 .
C1P O1P Ti7 137.1(3) .
C1PP O1P Ti7 148.6(9) .
C1P O1P Ti8 143.2(3) .
C1PP O1P Ti8 131.2(9) .
Ti7 O1P Ti8 79.03(10) .
O1P C1P C2P 112.5(8) .
O1P C1P H1P1 109.1 .
C2P C1P H1P1 109.1 .
O1P C1P H1P2 109.1 .
C2P C1P H1P2 109.1 .
H1P1 C1P H1P2 107.8 .
C1P C2P O2P 109.9(6) .
C1P C2P H2P1 109.7 .
O2P C2P H2P1 109.7 .
C1P C2P H2P2 109.7 .
O2P C2P H2P2 109.7 .
H2P1 C2P H2P2 108.2 .
C3P O2P C2P 112.0(6) .
O2P C3P H3P1 109.5 .
O2P C3P H3P2 109.5 .
H3P1 C3P H3P2 109.5 .
O2P C3P H3P3 109.5 .
H3P1 C3P H3P3 109.5 .
H3P2 C3P H3P3 109.5 .
O1P C1PP C2PP 107.2(19) .
O1P C1PP H1P3 110.3 .
C2PP C1PP H1P3 110.3 .
O1P C1PP H1P4 110.3 .
C2PP C1PP H1P4 110.3 .
H1P3 C1PP H1P4 108.5 .
O2PP C2PP C1PP 112.2(14) .
O2PP C2PP H2P3 109.2 .
C1PP C2PP H2P3 109.2 .
O2PP C2PP H2P4 109.2 .
C1PP C2PP H2P4 109.2 .
H2P3 C2PP H2P4 107.9 .
C2PP O2PP C3PP 113.5(16) .
O2PP C3PP H3P4 109.5 .
O2PP C3PP H3P5 109.5 .
H3P4 C3PP H3P5 109.5 .
O2PP C3PP H3P6 109.5 .
H3P4 C3PP H3P6 109.5 .
H3P5 C3PP H3P6 109.5 .
C1R O1R Ti7 123.3(3) .
O1R C1R C2R 110.8(4) .
O1R C1R H1R1 109.5 .
C2R C1R H1R1 109.5 .
O1R C1R H1R2 109.5 .
C2R C1R H1R2 109.5 .
H1R1 C1R H1R2 108.1 .
O2R C2R C1R 113.9(4) .
O2R C2R H2R1 108.8 .
C1R C2R H2R1 108.8 .
O2R C2R H2R2 108.8 .
C1R C2R H2R2 108.8 .
H2R1 C2R H2R2 107.7 .
C2R O2R C3R 114.0(4) .
O2R C3R H3R1 109.5 .
O2R C3R H3R2 109.5 .
H3R1 C3R H3R2 109.5 .
O2R C3R H3R3 109.5 .
H3R1 C3R H3R3 109.5 .
H3R2 C3R H3R3 109.5 .
C1SS O1S Ti8 118.9(11) .
C1S O1S Ti8 129.1(6) .
C2S C1S O1S 110.5(10) .
C2S C1S H1S1 109.5 .
O1S C1S H1S1 109.5 .
C2S C1S H1S2 109.5 .
O1S C1S H1S2 109.5 .
H1S1 C1S H1S2 108.1 .
O2S C2S C1S 112.7(10) .
O2S C2S H2S1 109.0 .
C1S C2S H2S1 109.0 .
O2S C2S H2S2 109.0 .
C1S C2S H2S2 109.0 .
H2S1 C2S H2S2 107.8 .
C2S O2S C3S 104.6(8) .
O2S C3S H3S1 109.5 .
O2S C3S H3S2 109.5 .
H3S1 C3S H3S2 109.5 .
O2S C3S H3S3 109.5 .
H3S1 C3S H3S3 109.5 .
H3S2 C3S H3S3 109.5 .
O1S C1SS C2SS 105(2) .
O1S C1SS H1S3 110.7 .
C2SS C1SS H1S3 110.7 .
O1S C1SS H1S4 110.7 .
C2SS C1SS H1S4 110.7 .
H1S3 C1SS H1S4 108.8 .
O2SS C2SS C1SS 109.7(17) .
O2SS C2SS H2S3 109.7 .
C1SS C2SS H2S3 109.7 .
O2SS C2SS H2S4 109.7 .
C1SS C2SS H2S4 109.7 .
H2S3 C2SS H2S4 108.2 .
C2SS O2SS C3SS 114.3(16) .
O2SS C3SS H3S4 109.5 .
O2SS C3SS H3S5 109.5 .
H3S4 C3SS H3S5 109.5 .
O2SS C3SS H3S6 109.5 .
H3S4 C3SS H3S6 109.5 .
H3S5 C3SS H3S6 109.5 .
C1T O1T H1T 109.5 .
O1T C1T C2T 110.1(4) .
O1T C1T H1T1 109.6 .
C2T C1T H1T1 109.6 .
O1T C1T H1T2 109.6 .
C2T C1T H1T2 109.6 .
H1T1 C1T H1T2 108.1 .
O2T C2T C1T 105.0(4) .
O2T C2T H2T1 110.7 .
C1T C2T H2T1 110.7 .
O2T C2T H2T2 110.7 .
C1T C2T H2T2 110.7 .
H2T1 C2T H2T2 108.8 .
C2T O2T C3T 110.3(5) .
O2T C3T H3T1 109.5 .
O2T C3T H3T2 109.5 .
H3T1 C3T H3T2 109.5 .
O2T C3T H3T3 109.5 .
H3T1 C3T H3T3 109.5 .
H3T2 C3T H3T3 109.5 .
C1TT O1TT H1TT 109.5 .
O1TT C1TT C2TT 99.2(9) .
O1TT C1TT H1T3 111.9 .
C2TT C1TT H1T3 111.9 .
O1TT C1TT H1T4 111.9 .
C2TT C1TT H1T4 111.9 .
H1T3 C1TT H1T4 109.6 .
O2TT C2TT C1TT 106.5(10) .
O2TT C2TT H2T3 110.4 .
C1TT C2TT H2T3 110.4 .
O2TT C2TT H2T4 110.4 .
C1TT C2TT H2T4 110.4 .
H2T3 C2TT H2T4 108.6 .
C3TT O2TT C2TT 110.4(14) .
O2TT C3TT H3T4 109.5 .
O2TT C3TT H3T5 109.5 .
H3T4 C3TT H3T5 109.5 .
O2TT C3TT H3T6 109.5 .
H3T4 C3TT H3T6 109.5 .
H3T5 C3TT H3T6 109.5 .
C2U C1U H1U1 109.5 .
C2U C1U H1U2 109.5 .
H1U1 C1U H1U2 109.5 .
C2U C1U H1U3 109.5 .
H1U1 C1U H1U3 109.5 .
H1U2 C1U H1U3 109.5 .
C3U C2U C1U 106.5(6) .
C3U C2U H2U1 110.4 .
C1U C2U H2U1 110.4 .
C3U C2U H2U2 110.4 .
C1U C2U H2U2 110.4 .
H2U1 C2U H2U2 108.6 .
C3U C3U C2U 111.6(7) 3_666
C3U C3U H3U1 109.3 3_666
C2U C3U H3U1 109.3 .
C3U C3U H3U2 109.3 3_666
C2U C3U H3U2 109.3 .
H3U1 C3U H3U2 108.0 .

loop_
_geom_bond_atom_site_label_1
_geom_bond_atom_site_label_2
_geom_bond_distance
_geom_bond_site_symmetry_2
Al1 O1B 1.840(3) .
Al1 O1C 1.841(3) .
Al1 O1D 1.846(3) .
Al1 O1A 1.853(3) .
Al1 O2B 2.016(3) .
Al1 O2C 2.027(3) .
Al1 Ti2 3.1022(16) .
Al1 Ti1 3.1080(14) .
Ti1 O1A 2.031(3) .
Ti1 O1B 2.063(2) .
Ti1 O2A 2.218(3) .
Ti1 C31 2.327(4) .
Ti1 C21 2.354(4) .
Ti1 C41 2.355(4) .
Ti1 C11 2.377(4) .
Ti1 C51 2.391(3) .
Ti1 Cl1 2.3943(13) .
Ti2 O1D 2.033(3) .
Ti2 O1C 2.078(3) .
Ti2 O2D 2.195(3) .
Ti2 C42 2.334(5) .
Ti2 C32 2.335(4) .
Ti2 C52 2.359(5) .
Ti2 C22 2.359(4) .
Ti2 C12 2.385(4) .
Ti2 Cl2 2.3990(13) .
O1A C1A 1.421(4) .
C1A C2A 1.508(5) .
C1A H1A1 0.9900 .
C1A H1A2 0.9900 .
C2A O2A 1.438(5) .
C2A H2A1 0.9900 .
C2A H2A2 0.9900 .
O2A C3A 1.438(5) .
C3A H3A1 0.9800 .
C3A H3A2 0.9800 .
C3A H3A3 0.9800 .
O1B C1B 1.419(4) .
C1B C2B 1.521(5) .
C1B H1B1 0.9900 .
C1B H1B2 0.9900 .
C2B O2B 1.442(5) .
C2B H2B1 0.9900 .
C2B H2B2 0.9900 .
O2B C3B 1.450(4) .
C3B H3B1 0.9800 .
C3B H3B2 0.9800 .
C3B H3B3 0.9800 .
O1C C1C 1.422(4) .
C1C C2C 1.499(6) .
C1C H1C1 0.9900 .
C1C H1C2 0.9900 .
C2C O2C 1.445(5) .
C2C H2C1 0.9900 .
C2C H2C2 0.9900 .
O2C C3C 1.437(5) .
C3C H3C1 0.9800 .
C3C H3C2 0.9800 .
C3C H3C3 0.9800 .
O1D C1D 1.429(4) .
C1D C2D 1.497(5) .
C1D H1D1 0.9900 .
C1D H1D2 0.9900 .
C2D O2D 1.444(5) .
C2D H2D1 0.9900 .
C2D H2D2 0.9900 .
O2D C3D 1.434(5) .
C3D H3D1 0.9800 .
C3D H3D2 0.9800 .
C3D H3D3 0.9800 .
C11 C51 1.405(6) .
C11 C21 1.409(5) .
C11 H11 0.9500 .
C21 C31 1.412(6) .
C21 H21 0.9500 .
C31 C41 1.421(5) .
C31 H31 0.9500 .
C41 C51 1.403(6) .
C41 H41 0.9500 .
C51 H51 0.9500 .
C12 C52 1.390(6) .
C12 C22 1.393(6) .
C12 H12 0.9500 .
C22 C32 1.400(6) .
C22 H22 0.9500 .
C32 C42 1.405(7) .
C32 H32 0.9500 .
C42 C52 1.403(7) .
C42 H42 0.9500 .
C52 H52 0.9500 .
Al2 O1F 1.833(3) .
Al2 O1G 1.835(3) .
Al2 O1E 1.851(3) .
Al2 O1H 1.863(3) .
Al2 O2F 2.007(3) .
Al2 O2G 2.032(3) .
Al2 Ti3 3.1078(15) .
Al2 Ti4 3.1103(14) .
Ti3 O1E 2.031(3) .
Ti3 O1F 2.070(2) .
Ti3 O2E 2.179(2) .
Ti3 C23 2.353(4) .
Ti3 C33 2.367(4) .
Ti3 C13 2.368(4) .
Ti3 C43 2.374(4) .
Ti3 C53 2.376(4) .
Ti3 Cl3 2.3985(12) .
Ti4 O1H 2.015(3) .
Ti4 O1G 2.072(3) .
Ti4 O2H 2.203(3) .
Ti4 C14 2.332(4) .
Ti4 C54 2.350(4) .
Ti4 C24 2.357(4) .
Ti4 C34 2.379(4) .
Ti4 C44 2.386(4) .
Ti4 Cl4 2.3946(13) .
O1E C1E 1.424(4) .
C1E C2E 1.506(5) .
C1E H1E1 0.9900 .
C1E H1E2 0.9900 .
C2E O2E 1.444(5) .
C2E H2E1 0.9900 .
C2E H2E2 0.9900 .
O2E C3E 1.444(4) .
C3E H3E1 0.9800 .
C3E H3E2 0.9800 .
C3E H3E3 0.9800 .
O1F C1F 1.423(4) .
C1F C2F 1.514(5) .
C1F H1F1 0.9900 .
C1F H1F2 0.9900 .
C2F O2F 1.448(4) .
C2F H2F1 0.9900 .
C2F H2F2 0.9900 .
O2F C3F 1.432(4) .
C3F H3F1 0.9800 .
C3F H3F2 0.9800 .
C3F H3F3 0.9800 .
O1G C1G 1.414(4) .
C1G C2G 1.512(5) .
C1G H1G1 0.9900 .
C1G H1G2 0.9900 .
C2G O2G 1.452(5) .
C2G H2G1 0.9900 .
C2G H2G2 0.9900 .
O2G C3G 1.437(4) .
C3G H3G1 0.9800 .
C3G H3G2 0.9800 .
C3G H3G3 0.9800 .
O1H C1H 1.428(4) .
C1H C2H 1.508(5) .
C1H H1H1 0.9900 .
C1H H1H2 0.9900 .
C2H O2H 1.440(4) .
C2H H2H1 0.9900 .
C2H H2H2 0.9900 .
O2H C3H 1.436(4) .
C3H H3H1 0.9800 .
C3H H3H2 0.9800 .
C3H H3H3 0.9800 .
C13 C53 1.401(6) .
C13 C23 1.414(5) .
C13 H13 0.9500 .
C23 C33 1.396(5) .
C23 H23 0.9500 .
C33 C43 1.406(6) .
C33 H33 0.9500 .
C43 C53 1.395(6) .
C43 H43 0.9500 .
C53 H53 0.9500 .
C14 C24 1.395(6) .
C14 C54 1.420(5) .
C14 H14 0.9500 .
C24 C34 1.411(5) .
C24 H24 0.9500 .
C34 C44 1.416(6) .
C34 H34 0.9500 .
C44 C54 1.405(6) .
C44 H44 0.9500 .
C54 H54 0.9500 .
Ti5 O1I 1.985(2) .
Ti5 O1J 1.991(3) .
Ti5 O1K 1.994(3) .
Ti5 O1L 2.129(3) .
Ti5 Cl5 2.4035(12) .
Ti5 Cl6 2.4297(12) .
Ti5 Ti6 2.5197(10) .
Ti6 O1I 1.976(2) .
Ti6 O1J 1.985(3) .
Ti6 O1K 1.994(2) .
Ti6 O1M 2.127(3) .
Ti6 Cl7 2.3952(12) .
Ti6 Cl8 2.4164(12) .
O1I C1I 1.425(4) .
C1I C2I 1.489(6) .
C1I H1I1 0.9900 .
C1I H1I2 0.9900 .
C2I O2I 1.431(4) .
C2I H2I1 0.9900 .
C2I H2I2 0.9900 .
O2I C3I 1.432(5) .
C3I H3I1 0.9800 .
C3I H3I2 0.9800 .
C3I H3I3 0.9800 .
O1J C1J 1.417(4) .
C1J C2J 1.522(5) .
C1J H1J1 0.9900 .
C1J H1J2 0.9900 .
C2J O2J 1.425(5) .
C2J H2J1 0.9900 .
C2J H2J2 0.9900 .
O2J C3J 1.418(5) .
C3J H3J1 0.9800 .
C3J H3J2 0.9800 .
C3J H3J3 0.9800 .
O1K C1K 1.406(4) .
C1K C2K 1.501(6) .
C1K H1K1 0.9900 .
C1K H1K2 0.9900 .
C2K O2K 1.430(5) .
C2K H2K1 0.9900 .
C2K H2K2 0.9900 .
O2K C3K 1.417(6) .
C3K H3K1 0.9800 .
C3K H3K2 0.9800 .
C3K H3K3 0.9800 .
O1L C1L 1.449(4) .
C1L C2L 1.496(5) .
C1L H1L1 0.9900 .
C1L H1L2 0.9900 .
C2L O2L 1.425(5) .
C2L H2L1 0.9900 .
C2L H2L2 0.9900 .
O2L C3L 1.426(5) .
C3L H3L1 0.9800 .
C3L H3L2 0.9800 .
C3L H3L3 0.9800 .
O1M C1M 1.438(4) .
C1M C2M 1.502(6) .
C1M H1M1 0.9900 .
C1M H1M2 0.9900 .
C2M O2M 1.414(5) .
C2M H2M1 0.9900 .
C2M H2M2 0.9900 .
O2M C3M 1.423(6) .
C3M H3M1 0.9800 .
C3M H3M2 0.9800 .
C3M H3M3 0.9800 .
Ti7 O1P 1.977(3) .
Ti7 O1O 1.983(2) .
Ti7 O1N 1.998(3) .
Ti7 O1R 2.168(3) .
Ti7 Cl9 2.4022(12) .
Ti7 Cl10 2.4071(12) .
Ti7 Ti8 2.5197(11) .
Ti8 O1P 1.983(3) .
Ti8 O1N 1.992(3) .
Ti8 O1O 1.992(2) .
Ti8 O1S 2.137(3) .
Ti8 Cl11 2.4167(13) .
Ti8 Cl12 2.4243(13) .
O1N C1N 1.410(5) .
C1N C2N 1.485(7) .
C1N C2NN 1.486(10) .
C1N H1N1 0.9900 .
C1N H1N2 0.9900 .
C2N O2N 1.427(8) .
C2N H2N1 0.9900 .
C2N H2N2 0.9900 .
O2N C3N 1.420(9) .
C3N H3N1 0.9800 .
C3N H3N2 0.9800 .
C3N H3N3 0.9800 .
C2NN O2NN 1.432(10) .
C2NN H2N3 0.9900 .
C2NN H2N4 0.9900 .
O2NN C3NN 1.434(10) .
C3NN H3N4 0.9800 .
C3NN H3N5 0.9800 .
C3NN H3N6 0.9800 .
O1O C1O 1.417(4) .
C1O C2O 1.471(7) .
C1O C2OO 1.64(3) .
C1O H1O1 0.9901 .
C1O H1O2 0.9901 .
C2O O2O 1.440(6) .
C2O H2O1 0.9900 .
C2O H2O2 0.9900 .
O2O C3O 1.433(7) .
C3O H3O1 0.9800 .
C3O H3O2 0.9800 .
C3O H3O3 0.9800 .
C2OO O2OO 1.42(3) .
C2OO H2O3 0.9900 .
C2OO H2O4 0.9900 .
O2OO C3OO 1.45(3) .
C3OO H3O4 0.9800 .
C3OO H3O5 0.9800 .
C3OO H3O6 0.9800 .
O1P C1P 1.404(13) .
O1P C1PP 1.47(3) .
C1P C2P 1.486(13) .
C1P H1P1 0.9900 .
C1P H1P2 0.9900 .
C2P O2P 1.487(8) .
C2P H2P1 0.9900 .
C2P H2P2 0.9900 .
O2P C3P 1.421(8) .
C3P H3P1 0.9800 .
C3P H3P2 0.9800 .
C3P H3P3 0.9800 .
C1PP C2PP 1.51(3) .
C1PP H1P3 0.9900 .
C1PP H1P4 0.9900 .
C2PP O2PP 1.328(17) .
C2PP H2P3 0.9900 .
C2PP H2P4 0.9900 .
O2PP C3PP 1.489(19) .
C3PP H3P4 0.9800 .
C3PP H3P5 0.9800 .
C3PP H3P6 0.9800 .
O1R C1R 1.451(5) .
C1R C2R 1.518(6) .
C1R H1R1 0.9900 .
C1R H1R2 0.9900 .
C2R O2R 1.404(5) .
C2R H2R1 0.9900 .
C2R H2R2 0.9900 .
O2R C3R 1.423(6) .
C3R H3R1 0.9800 .
C3R H3R2 0.9800 .
C3R H3R3 0.9800 .
O1S C1SS 1.45(3) .
O1S C1S 1.486(14) .
C1S C2S 1.475(17) .
C1S H1S1 0.9900 .
C1S H1S2 0.9900 .
C2S O2S 1.346(14) .
C2S H2S1 0.9900 .
C2S H2S2 0.9900 .
O2S C3S 1.467(12) .
C3S H3S1 0.9800 .
C3S H3S2 0.9800 .
C3S H3S3 0.9800 .
C1SS C2SS 1.47(3) .
C1SS H1S3 0.9900 .
C1SS H1S4 0.9900 .
C2SS O2SS 1.461(18) .
C2SS H2S3 0.9900 .
C2SS H2S4 0.9900 .
O2SS C3SS 1.54(2) .
C3SS H3S4 0.9800 .
C3SS H3S5 0.9800 .
C3SS H3S6 0.9800 .
O1T C1T 1.4396(11) .
O1T H1T 0.8400 .
C1T C2T 1.4996(11) .
C1T H1T1 0.9900 .
C1T H1T2 0.9900 .
C2T O2T 1.4393(11) .
C2T H2T1 0.9900 .
C2T H2T2 0.9900 .
O2T C3T 1.4394(11) .
C3T H3T1 0.9800 .
C3T H3T2 0.9800 .
C3T H3T3 0.9800 .
O1TT C1TT 1.4401(11) .
O1TT H1TT 0.8400 .
C1TT C2TT 1.4999(11) .
C1TT H1T3 0.9900 .
C1TT H1T4 0.9900 .
C2TT O2TT 1.4399(11) .
C2TT H2T3 0.9900 .
C2TT H2T4 0.9900 .
O2TT C3TT 1.4397(11) .
C3TT H3T4 0.9800 .
C3TT H3T5 0.9800 .
C3TT H3T6 0.9800 .
C1U C2U 1.616(9) .
C1U H1U1 0.9800 .
C1U H1U2 0.9800 .
C1U H1U3 0.9800 .
C2U C3U 1.595(10) .
C2U H2U1 0.9900 .
C2U H2U2 0.9900 .
C3U C3U 1.573(13) 3_666
C3U H3U1 0.9900 .
C3U H3U2 0.9900 .

loop_
_geom_hbond_atom_site_label_D
_geom_hbond_atom_site_label_H
_geom_hbond_atom_site_label_A
_geom_hbond_distance_DH
_geom_hbond_distance_HA
_geom_hbond_distance_DA
_geom_hbond_angle_DHA
_geom_hbond_site_symmetry_A
C3B H3B1 Cl2 0.98 2.73 3.704(5) 174.2 .
C3B H3B3 Cl6 0.98 2.72 3.666(4) 161.5 .
C3G H3G1 Cl3 0.98 2.78 3.749(5) 171.7 .
C3F H3F1 Cl4 0.98 2.77 3.738(4) 172.1 .
C3F H3F2 Cl11 0.98 2.81 3.729(4) 156.3 .
C1H H1H1 Cl9 0.99 2.81 3.768(4) 163.1 4_666
C1H H1H2 Cl7 0.99 2.76 3.437(4) 126.5 4_566
C2H H2H1 Cl7 0.99 2.69 3.285(4) 119.0 4_566
C3I H3I1 O2M 0.98 2.45 3.244(5) 137.8 .
C2N H2N2 Cl12 0.99 2.74 3.623(12) 149.1 .
C1O H1O1 Cl12 0.99 2.81 3.429(4) 120.9 .
C3O H3O2 O2R 0.98 2.45 3.092(7) 122.9 .
C2OO H2O3 O1R 0.99 2.50 3.25(3) 131.8 .
C1P H1P1 Cl10 0.99 2.81 3.420(10) 120.5 .
C3PP H3P6 Cl2 0.98 2.81 3.313(18) 112.9 2_556
C2R H2R1 O1TT 0.99 2.56 3.069(14) 111.8 2_556
